data_7710779
loop_
_publ_author_name
'Haufe, Lisa C.'
'Arrowsmith, Merle'
'Dietz, Maximilian'
'G\"artner, Annalena'
'Bertermann, R\"udiger'
'Braunschweig, Holger'

_publ_section_title
;
 Spontaneous N<sub>2</sub>-diboranylation of
 [W(N<sub>2</sub>)<sub>2</sub>(dppe)<sub>2</sub>] with
 B<sub>2</sub>Br<sub>4</sub>(SMe<sub>2</sub>)<sub>2</sub>.
;
_journal_name_full 'Dalton transactions (Cambridge, England : 2003)'
_journal_paper_doi 10.1039/d2dt02135h
_journal_year 2022
_chemical_formula_moiety 'C59 H58 B2 Br4 N4 P4 W'
_chemical_formula_sum 'C59 H58 B2 Br4 N4 P4 W'
_chemical_formula_weight 1472.08
_chemical_name_systematic 3-DMAP
_chemical_properties_physical Air-sensitive,Moisture-sensitive
_space_group_crystal_system monoclinic
_space_group_IT_number 14
_space_group_name_Hall '-P 2ybc'
_space_group_name_H-M_alt 'P 1 21/c 1'
_atom_sites_solution_hydrogens geom
_audit_creation_method 'CIF-fill 1.2n (K.Radacki 2005-21)'
_audit_update_record
;
2022-05-18 deposited with the CCDC.	2022-07-14 downloaded from the CCDC.
;
_cell_angle_alpha 90
_cell_angle_beta 90.67(3)
_cell_angle_gamma 90
_cell_formula_units_Z 8
_cell_length_a 18.893(9)
_cell_length_b 28.420(13)
_cell_length_c 25.635(16)
_cell_measurement_reflns_used 9937
_cell_measurement_temperature 100(2)
_cell_measurement_theta_max 23.29
_cell_measurement_theta_min 2.27
_cell_volume 13763(13)
_computing_cell_refinement 'Saint+ ver. V8.40A (Bruker AXS)'
_computing_data_collection 'BIS 2011.8 / APEX2 ver. 2014.9 (Bruker AXS)'
_computing_data_reduction 'Saint+ ver. V8.40A (Bruker AXS)'
_computing_molecular_graphics 'ShelXLe (Huebschle et all, 2011)'
_computing_publication_material 'SHELXL-2018/3 (Sheldrick, 2018)'
_computing_structure_refinement 'SHELXL-2018/3 (Sheldrick, 2018)'
_computing_structure_solution 'SHELXT (Sheldrick, 2014)'
_diffrn_ambient_environment N~2~
_diffrn_ambient_temperature 100(2)
_diffrn_detector 'CCD area detector (Apex2)'
_diffrn_detector_area_resol_mean 8.333
_diffrn_measured_fraction_theta_full 1.000
_diffrn_measured_fraction_theta_max 1.000
_diffrn_measurement_device_type 'Bruker X8-APEX II'
_diffrn_measurement_method '\f and \w scans'
_diffrn_radiation_monochromator 'multi-layer mirror'
_diffrn_radiation_type MoK\a
_diffrn_radiation_wavelength 0.71073
_diffrn_reflns_av_R_equivalents 0.1138
_diffrn_reflns_av_unetI/netI 0.0906
_diffrn_reflns_Laue_measured_fraction_full 1.000
_diffrn_reflns_Laue_measured_fraction_max 1.000
_diffrn_reflns_limit_h_max 23
_diffrn_reflns_limit_h_min -23
_diffrn_reflns_limit_k_max 35
_diffrn_reflns_limit_k_min -35
_diffrn_reflns_limit_l_max 32
_diffrn_reflns_limit_l_min -32
_diffrn_reflns_number 28152
_diffrn_reflns_point_group_measured_fraction_full 1.000
_diffrn_reflns_point_group_measured_fraction_max 1.000
_diffrn_reflns_theta_full 26.000
_diffrn_reflns_theta_max 26.372
_diffrn_reflns_theta_min 1.070
_diffrn_source 'rotating-anode (Nonius FR-591)'
_exptl_absorpt_coefficient_mu 4.130
_exptl_absorpt_correction_T_max 0.6302
_exptl_absorpt_correction_T_min 0.4294
_exptl_absorpt_correction_type multi-scan
_exptl_absorpt_process_details 'SadAbs 2016/2 (Bruker AXS)'
_exptl_crystal_colour green
_exptl_crystal_density_diffrn 1.421
_exptl_crystal_description plate
_exptl_crystal_F_000 5792
_exptl_crystal_size_max 0.199
_exptl_crystal_size_mid 0.129
_exptl_crystal_size_min 0.108
_refine_diff_density_max 1.876
_refine_diff_density_min -1.614
_refine_diff_density_rms 0.174
_refine_ls_extinction_method none
_refine_ls_goodness_of_fit_ref 1.039
_refine_ls_hydrogen_treatment constr
_refine_ls_matrix_type full
_refine_ls_number_parameters 1357
_refine_ls_number_reflns 28152
_refine_ls_number_restraints 463
_refine_ls_restrained_S_all 1.031
_refine_ls_R_factor_all 0.1062
_refine_ls_R_factor_gt 0.0663
_refine_ls_shift/su_max 0.002
_refine_ls_shift/su_mean 0.000
_refine_ls_structure_factor_coef Fsqd
_refine_ls_weighting_details 'w=1/[\s^2^(Fo^2^)+(0.0475P)^2^+144.5935P] where P=(Fo^2^+2Fc^2^)/3'
_refine_ls_weighting_scheme calc
_refine_ls_wR_factor_gt 0.1432
_refine_ls_wR_factor_ref 0.1559
_reflns_Friedel_coverage 0.000
_reflns_number_gt 18719
_reflns_number_total 28152
_reflns_threshold_expression 'I > 2\s(I)'
_cod_data_source_file d2dt02135h2.cif
_cod_data_source_block test_a_sq
_cod_original_cell_volume 13764(13)
_cod_original_sg_symbol_H-M 'P 21/c'
_cod_database_code 7710779
_shelx_shelxl_version_number 2018/3
_shelx_space_group_comment
;
The symmetry employed for this shelxl refinement is uniquely defined
by the following loop, which should always be used as a source of
symmetry information in preference to the above space-group names.
They are only intended as comments.
;
_shelx_estimated_absorpt_t_min 0.494
_shelx_estimated_absorpt_t_max 0.664

loop_
_space_group_symop_operation_xyz
'x, y, z'
'-x, y+1/2, -z+1/2'
'-x, -y, -z'
'x, -y-1/2, z-1/2'

loop_
_atom_site_label
_atom_site_type_symbol
_atom_site_fract_x
_atom_site_fract_y
_atom_site_fract_z
_atom_site_U_iso_or_equiv
_atom_site_adp_type
_atom_site_occupancy
_atom_site_site_symmetry_order
_atom_site_calc_flag
_atom_site_refinement_flags_posn
_atom_site_refinement_flags_adp
_atom_site_refinement_flags_occupancy
_atom_site_disorder_assembly
_atom_site_disorder_group
Br1_1 Br 0.58373(5) 0.60142(3) 0.20871(4) 0.0343(2) Uani 1 1 d . . . . .
W1_1 W 0.48238(2) 0.54833(2) 0.24579(2) 0.02430(9) Uani 1 1 d . U . . .
N1_1 N 0.4109(4) 0.5130(2) 0.2697(3) 0.0238(13) Uani 1 1 d . U . . .
N2_1 N 0.3563(4) 0.4935(2) 0.2863(3) 0.0267(15) Uani 1 1 d . U . . .
B1_1 B 0.3215(5) 0.4522(4) 0.2978(4) 0.028(2) Uani 1 1 d . . . . .
N3_1 N 0.3577(4) 0.4047(2) 0.2884(3) 0.0253(17) Uani 1 1 d . . . . .
C7_1 C 0.4263(5) 0.4025(3) 0.2717(4) 0.028(2) Uani 1 1 d . . . . .
H7_1 H 0.450611 0.431316 0.265956 0.034 Uiso 1 1 calc R U . . .
C8_1 C 0.4609(5) 0.3625(3) 0.2630(4) 0.028(2) Uani 1 1 d . . . . .
H8_1 H 0.508476 0.363477 0.251459 0.034 Uiso 1 1 calc R U . . .
C9_1 C 0.4274(5) 0.3182(3) 0.2706(4) 0.027(2) Uani 1 1 d . . . . .
N4_1 N 0.4600(4) 0.2777(2) 0.2616(4) 0.037(2) Uani 1 1 d . . . . .
C11_1 C 0.5307(6) 0.2778(3) 0.2398(5) 0.047(3) Uani 1 1 d . . . . .
H11A_1 H 0.531574 0.298520 0.209179 0.070 Uiso 1 1 calc R U . . .
H11B_1 H 0.543532 0.245796 0.229356 0.070 Uiso 1 1 calc R U . . .
H11C_1 H 0.564650 0.289282 0.266018 0.070 Uiso 1 1 calc R U . . .
C12_1 C 0.4255(6) 0.2320(3) 0.2743(5) 0.050(3) Uani 1 1 d . . . . .
H12A_1 H 0.406807 0.233272 0.309784 0.075 Uiso 1 1 calc R U . . .
H12B_1 H 0.460329 0.206525 0.272011 0.075 Uiso 1 1 calc R U . . .
H12C_1 H 0.386622 0.226055 0.249510 0.075 Uiso 1 1 calc R U . . .
C13_1 C 0.3553(5) 0.3203(3) 0.2879(4) 0.031(2) Uani 1 1 d . . . . .
H13_1 H 0.329665 0.292066 0.293684 0.037 Uiso 1 1 calc R U . . .
C14_1 C 0.3234(5) 0.3629(3) 0.2960(4) 0.0245(19) Uani 1 1 d . . . . .
H14_1 H 0.275711 0.363402 0.307355 0.029 Uiso 1 1 calc R U . . .
B2_1 B 0.2368(6) 0.4548(3) 0.3194(5) 0.031(3) Uani 1 1 d . . . . .
Br2_1 Br 0.21750(6) 0.41880(4) 0.38746(5) 0.0434(3) Uani 1 1 d . . . . .
Br3_1 Br 0.17142(5) 0.42702(3) 0.26097(5) 0.0386(3) Uani 1 1 d . . . . .
Br4_1 Br 0.20451(5) 0.52184(3) 0.33161(5) 0.0419(3) Uani 1 1 d . . . . .
P1_2 P 0.51663(14) 0.50019(8) 0.16925(10) 0.0311(6) Uani 1 1 d . . . . .
C2_2 C 0.6079(5) 0.4812(3) 0.1814(4) 0.035(2) Uani 1 1 d . . . . .
H2A_2 H 0.621051 0.457241 0.155124 0.042 Uiso 1 1 calc R U . . .
H2B_2 H 0.640111 0.508368 0.177515 0.042 Uiso 1 1 calc R U . . .
C3_2 C 0.6169(5) 0.4603(3) 0.2362(4) 0.031(2) Uani 1 1 d . . . . .
H3A_2 H 0.667915 0.456249 0.244166 0.038 Uiso 1 1 calc R U . . .
H3B_2 H 0.594259 0.428905 0.237305 0.038 Uiso 1 1 calc R U . . .
P2_2 P 0.57637(12) 0.49911(8) 0.28665(10) 0.0271(5) Uani 1 1 d . . . . .
P3_3 P 0.39078(13) 0.59949(8) 0.20417(10) 0.0280(5) Uani 1 1 d . . . . .
C2_3 C 0.3395(5) 0.6221(3) 0.2599(4) 0.029(2) Uani 1 1 d . . . . .
H2A_3 H 0.304977 0.645874 0.247262 0.035 Uiso 1 1 calc R U . . .
H2B_3 H 0.312774 0.596002 0.275916 0.035 Uiso 1 1 calc R U . . .
C3_3 C 0.3878(5) 0.6441(3) 0.3003(4) 0.029(2) Uani 1 1 d . . . . .
H3A_3 H 0.360547 0.650240 0.332379 0.035 Uiso 1 1 calc R U . . .
H3B_3 H 0.404878 0.674794 0.287097 0.035 Uiso 1 1 calc R U . . .
P4_3 P 0.46490(12) 0.60687(8) 0.31701(10) 0.0254(5) Uani 1 1 d D . . . .
C1_4 C 0.4656(6) 0.4464(3) 0.1576(4) 0.036(2) Uani 1 1 d . U . . .
C2_4 C 0.4994(7) 0.4048(3) 0.1394(4) 0.043(2) Uani 1 1 d . U . . .
H2_4 H 0.549096 0.404214 0.134331 0.052 Uiso 1 1 calc R U . . .
C3_4 C 0.4592(7) 0.3658(4) 0.1293(4) 0.049(2) Uani 1 1 d . U . . .
H3_4 H 0.481522 0.338022 0.117136 0.059 Uiso 1 1 calc R U . . .
C4_4 C 0.3866(7) 0.3659(4) 0.1363(4) 0.051(3) Uani 1 1 d . U . . .
H4_4 H 0.359378 0.338415 0.129411 0.062 Uiso 1 1 calc R U . . .
C5_4 C 0.3539(7) 0.4074(4) 0.1538(4) 0.049(2) Uani 1 1 d . U . . .
H5_4 H 0.304191 0.408417 0.158710 0.058 Uiso 1 1 calc R U . . .
C6_4 C 0.3952(6) 0.4468(4) 0.1639(4) 0.041(2) Uani 1 1 d . U . . .
H6_4 H 0.373054 0.474869 0.175515 0.049 Uiso 1 1 calc R U . . .
C1_5 C 0.5197(6) 0.5257(3) 0.1037(4) 0.040(2) Uani 1 1 d . U . . .
C2_5 C 0.4563(7) 0.5250(3) 0.0737(4) 0.045(2) Uani 1 1 d . U . . .
H2_5 H 0.416355 0.508631 0.086538 0.054 Uiso 1 1 calc R U . . .
C3_5 C 0.4511(8) 0.5483(4) 0.0248(5) 0.055(3) Uani 1 1 d . U . . .
H3_5 H 0.408108 0.548723 0.005128 0.066 Uiso 1 1 calc R U . . .
C4_5 C 0.5110(8) 0.5702(4) 0.0072(5) 0.056(3) Uani 1 1 d . U . . .
H4_5 H 0.508566 0.586057 -0.025348 0.068 Uiso 1 1 calc R U . . .
C5_5 C 0.5748(7) 0.5704(4) 0.0343(5) 0.055(3) Uani 1 1 d . U . . .
H5_5 H 0.615191 0.585860 0.020636 0.067 Uiso 1 1 calc R U . . .
C6_5 C 0.5781(7) 0.5465(4) 0.0837(4) 0.047(2) Uani 1 1 d . U . . .
H6_5 H 0.621579 0.545310 0.102571 0.056 Uiso 1 1 calc R U . . .
C1_6 C 0.5508(5) 0.4555(3) 0.3364(4) 0.030(2) Uani 1 1 d . . . . .
C2_6 C 0.4898(5) 0.4609(3) 0.3646(4) 0.032(2) Uani 1 1 d . . . . .
H2_6 H 0.461645 0.488327 0.359805 0.038 Uiso 1 1 calc R U . . .
C3_6 C 0.4692(6) 0.4269(4) 0.3996(4) 0.038(2) Uani 1 1 d . . . . .
H3_6 H 0.426077 0.430221 0.417883 0.046 Uiso 1 1 calc R U . . .
C4_6 C 0.5124(7) 0.3875(4) 0.4080(5) 0.055(3) Uani 1 1 d . . . . .
H4_6 H 0.498929 0.364058 0.432319 0.066 Uiso 1 1 calc R U . . .
C5_6 C 0.5745(6) 0.3831(4) 0.3808(5) 0.048(3) Uani 1 1 d . . . . .
H5_6 H 0.603970 0.356495 0.386781 0.058 Uiso 1 1 calc R U . . .
C6_6 C 0.5944(5) 0.4165(3) 0.3451(4) 0.039(3) Uani 1 1 d . . . . .
H6_6 H 0.637322 0.413132 0.326561 0.047 Uiso 1 1 calc R U . . .
C1_7 C 0.6541(5) 0.5256(3) 0.3179(4) 0.032(2) Uani 1 1 d . . . . .
C2_7 C 0.7090(5) 0.5445(3) 0.2901(4) 0.035(2) Uani 1 1 d . . . . .
H2_7 H 0.709612 0.540640 0.253272 0.042 Uiso 1 1 calc R U . . .
C3_7 C 0.7641(5) 0.5693(3) 0.3147(5) 0.039(3) Uani 1 1 d . . . . .
H3_7 H 0.801862 0.582033 0.295009 0.047 Uiso 1 1 calc R U . . .
C4_7 C 0.7624(5) 0.5747(3) 0.3685(5) 0.042(3) Uani 1 1 d . . . . .
H4_7 H 0.798616 0.592423 0.385513 0.050 Uiso 1 1 calc R U . . .
C5_7 C 0.7099(5) 0.5553(3) 0.3975(5) 0.041(3) Uani 1 1 d . . . . .
H5_7 H 0.710831 0.558191 0.434455 0.050 Uiso 1 1 calc R U . . .
C6_7 C 0.6539(5) 0.5306(3) 0.3723(4) 0.035(2) Uani 1 1 d . . . . .
H6_7 H 0.616564 0.517626 0.392145 0.042 Uiso 1 1 calc R U . . .
C1_8 C 0.3187(5) 0.5743(3) 0.1646(4) 0.034(2) Uani 1 1 d . . . . .
C2_8 C 0.2705(5) 0.5430(3) 0.1870(4) 0.039(3) Uani 1 1 d . . . . .
H2_8 H 0.275273 0.534647 0.222763 0.047 Uiso 1 1 calc R U . . .
C3_8 C 0.2167(5) 0.5243(4) 0.1575(5) 0.046(3) Uani 1 1 d . . . . .
H3_8 H 0.183914 0.504014 0.174078 0.055 Uiso 1 1 calc R U . . .
C4_8 C 0.2073(6) 0.5334(4) 0.1054(5) 0.050(3) Uani 1 1 d . . . . .
H4_8 H 0.168792 0.520365 0.086092 0.060 Uiso 1 1 calc R U . . .
C5_8 C 0.2567(7) 0.5623(4) 0.0821(5) 0.054(3) Uani 1 1 d . . . . .
H5_8 H 0.253535 0.567892 0.045628 0.064 Uiso 1 1 calc R U . . .
C6_8 C 0.3111(6) 0.5836(3) 0.1111(4) 0.038(2) Uani 1 1 d . . . . .
H6_8 H 0.343007 0.604438 0.094468 0.046 Uiso 1 1 calc R U . . .
C1_9 C 0.4166(5) 0.6505(3) 0.1659(4) 0.028(2) Uani 1 1 d . . . . .
C2_9 C 0.4635(6) 0.6445(3) 0.1252(4) 0.039(3) Uani 1 1 d . . . . .
H2_9 H 0.482346 0.614180 0.118439 0.047 Uiso 1 1 calc R U . . .
C3_9 C 0.4833(7) 0.6820(4) 0.0943(4) 0.053(3) Uani 1 1 d . . . . .
H3_9 H 0.515266 0.677041 0.066494 0.064 Uiso 1 1 calc R U . . .
C4_9 C 0.4571(7) 0.7266(4) 0.1035(5) 0.054(3) Uani 1 1 d . . . . .
H4_9 H 0.471585 0.752556 0.082796 0.065 Uiso 1 1 calc R U . . .
C5_9 C 0.4094(7) 0.7327(4) 0.1432(5) 0.052(3) Uani 1 1 d . . . . .
H5_9 H 0.389776 0.763004 0.148943 0.062 Uiso 1 1 calc R U . . .
C6_9 C 0.3896(6) 0.6961(3) 0.1748(4) 0.040(3) Uani 1 1 d . . . . .
H6_9 H 0.357681 0.701393 0.202506 0.048 Uiso 1 1 calc R U . . .
C1_10 C 0.5315(3) 0.6517(2) 0.3371(3) 0.0522(13) Uani 1 1 d G . . . .
C2_10 C 0.5085(3) 0.6929(2) 0.3607(3) 0.0522(13) Uani 1 1 d G . . . .
H2_10 H 0.459350 0.698557 0.364710 0.063 Uiso 1 1 calc R U . . .
C3_10 C 0.5576(3) 0.72587(19) 0.3784(3) 0.0522(13) Uani 1 1 d G . . . .
H3_10 H 0.541891 0.754027 0.394588 0.063 Uiso 1 1 calc R U . . .
C4_10 C 0.6296(3) 0.7176(2) 0.3726(3) 0.0522(13) Uani 1 1 d G . . . .
H4_10 H 0.663073 0.740142 0.384684 0.063 Uiso 1 1 calc R U . . .
C5_10 C 0.6525(3) 0.6764(2) 0.3489(3) 0.0522(13) Uani 1 1 d G . . . .
H5_10 H 0.701715 0.670788 0.344902 0.063 Uiso 1 1 calc R U . . .
C6_10 C 0.6035(3) 0.64348(19) 0.3312(3) 0.0522(13) Uani 1 1 d G . . . .
H6_10 H 0.619175 0.615319 0.315023 0.063 Uiso 1 1 calc R U . . .
C1_11 C 0.4408(13) 0.5804(10) 0.3798(6) 0.033(2) Uani 0.63(7) 1 d DG U P A 1
C2_11 C 0.4880(10) 0.5752(9) 0.4214(8) 0.036(3) Uani 0.63(7) 1 d G U P A 1
H2_11 H 0.534428 0.587844 0.419241 0.043 Uiso 0.63(7) 1 calc R U P A 1
C3_11 C 0.4673(11) 0.5516(10) 0.4662(6) 0.040(3) Uani 0.63(7) 1 d G U P A 1
H3_11 H 0.499514 0.548122 0.494641 0.048 Uiso 0.63(7) 1 calc R U P A 1
C4_11 C 0.3993(13) 0.5332(9) 0.4694(7) 0.039(3) Uani 0.63(7) 1 d G U P A 1
H4_11 H 0.385141 0.517036 0.499987 0.047 Uiso 0.63(7) 1 calc R U P A 1
C5_11 C 0.3521(11) 0.5383(8) 0.4278(10) 0.038(3) Uani 0.63(7) 1 d G U P A 1
H5_11 H 0.305679 0.525672 0.429935 0.045 Uiso 0.63(7) 1 calc R U P A 1
C6_11 C 0.3729(13) 0.5619(10) 0.3830(7) 0.036(2) Uani 0.63(7) 1 d G U P A 1
H6_11 H 0.340591 0.565394 0.354535 0.044 Uiso 0.63(7) 1 calc R U P A 1
C1_111 C 0.440(2) 0.5818(17) 0.3801(10) 0.034(3) Uani 0.37(7) 1 d DG U P A 2
C2_111 C 0.4915(18) 0.5840(15) 0.4190(14) 0.036(3) Uani 0.37(7) 1 d G U P A 2
H2_111 H 0.535660 0.598615 0.412242 0.044 Uiso 0.37(7) 1 calc R U P A 2
C3_111 C 0.4786(18) 0.5648(17) 0.4679(10) 0.040(3) Uani 0.37(7) 1 d G U P A 2
H3_111 H 0.513998 0.566252 0.494456 0.047 Uiso 0.37(7) 1 calc R U P A 2
C4_111 C 0.414(2) 0.5434(14) 0.4778(9) 0.039(3) Uani 0.37(7) 1 d G U P A 2
H4_111 H 0.405223 0.530225 0.511151 0.047 Uiso 0.37(7) 1 calc R U P A 2
C5_111 C 0.3623(19) 0.5412(13) 0.4389(14) 0.038(3) Uani 0.37(7) 1 d G U P A 2
H5_111 H 0.318109 0.526560 0.445633 0.046 Uiso 0.37(7) 1 calc R U P A 2
C6_111 C 0.375(2) 0.5604(18) 0.3900(11) 0.036(3) Uani 0.37(7) 1 d G U P A 2
H6_111 H 0.339770 0.558923 0.363419 0.043 Uiso 0.37(7) 1 calc R U P A 2
Br1_12 Br -0.11760(5) 0.66544(3) 0.32668(4) 0.0285(2) Uani 1 1 d . . . . .
W1_12 W -0.01065(2) 0.72013(2) 0.30456(2) 0.02030(9) Uani 1 1 d . . . . .
N1_12 N 0.0642(4) 0.7581(2) 0.2915(3) 0.0210(15) Uani 1 1 d . . . . .
N2_12 N 0.1205(4) 0.7804(3) 0.2859(3) 0.0265(17) Uani 1 1 d . . . . .
B1_12 B 0.1625(5) 0.8181(3) 0.2737(4) 0.027(2) Uani 1 1 d . . . . .
N3_12 N 0.1276(4) 0.8626(2) 0.2523(3) 0.0248(16) Uani 1 1 d . . . . .
C7_12 C 0.0572(5) 0.8649(3) 0.2407(4) 0.027(2) Uani 1 1 d . . . . .
H7_12 H 0.027736 0.839771 0.251889 0.032 Uiso 1 1 calc R U . . .
C8_12 C 0.0270(5) 0.9007(3) 0.2144(4) 0.027(2) Uani 1 1 d . . . . .
H8_12 H -0.022834 0.900708 0.208789 0.032 Uiso 1 1 calc R U . . .
C9_12 C 0.0681(5) 0.9383(3) 0.1950(4) 0.030(2) Uani 1 1 d . . . . .
N4_12 N 0.0406(4) 0.9719(3) 0.1640(3) 0.0326(19) Uani 1 1 d . . . . .
C11_12 C -0.0325(5) 0.9707(3) 0.1455(4) 0.037(2) Uani 1 1 d . . . . .
H11A_12 H -0.042637 0.939844 0.130100 0.055 Uiso 1 1 calc R U . . .
H11B_12 H -0.039713 0.995227 0.119053 0.055 Uiso 1 1 calc R U . . .
H11C_12 H -0.064275 0.976271 0.174768 0.055 Uiso 1 1 calc R U . . .
C12_12 C 0.0821(5) 1.0138(3) 0.1502(5) 0.041(3) Uani 1 1 d . . . . .
H12A_12 H 0.100363 1.028760 0.182013 0.062 Uiso 1 1 calc R U . . .
H12B_12 H 0.051794 1.036041 0.131086 0.062 Uiso 1 1 calc R U . . .
H12C_12 H 0.121738 1.004436 0.128145 0.062 Uiso 1 1 calc R U . . .
C13_12 C 0.1404(5) 0.9381(3) 0.2112(4) 0.034(2) Uani 1 1 d . . . . .
H13_12 H 0.169956 0.964201 0.203479 0.041 Uiso 1 1 calc R U . . .
C14_12 C 0.1668(5) 0.9011(3) 0.2376(4) 0.033(2) Uani 1 1 d . . . . .
H14_12 H 0.215675 0.901513 0.246691 0.040 Uiso 1 1 calc R U . . .
B2_12 B 0.2530(5) 0.8147(3) 0.2780(5) 0.029(2) Uani 1 1 d . . . . .
Br4_12 Br 0.29578(6) 0.86258(4) 0.32890(5) 0.0466(3) Uani 1 1 d . . . . .
Br2_12 Br 0.29399(6) 0.82573(4) 0.20545(5) 0.0459(3) Uani 1 1 d . . . . .
Br3_12 Br 0.28866(5) 0.75042(3) 0.30260(4) 0.0359(2) Uani 1 1 d . . . . .
P3_13 P -0.08497(11) 0.75138(7) 0.23155(9) 0.0207(5) Uani 1 1 d . . . . .
C2_13 C -0.1453(4) 0.7977(3) 0.2573(3) 0.0247(19) Uani 1 1 d . . . . .
H2A_13 H -0.121885 0.828806 0.254695 0.030 Uiso 1 1 calc R U . . .
H2B_13 H -0.189038 0.798690 0.235703 0.030 Uiso 1 1 calc R U . . .
C3_13 C -0.1641(5) 0.7886(3) 0.3128(4) 0.030(2) Uani 1 1 d . . . . .
H3A_13 H -0.195337 0.760715 0.314768 0.035 Uiso 1 1 calc R U . . .
H3B_13 H -0.190124 0.815967 0.326894 0.035 Uiso 1 1 calc R U . . .
P4_13 P -0.08331(12) 0.77840(8) 0.35200(9) 0.0243(5) Uani 1 1 d . . . . .
P1_14 P 0.04675(13) 0.65069(7) 0.26222(10) 0.0248(5) Uani 1 1 d . . . . .
C2_14 C 0.1115(5) 0.6239(3) 0.3081(4) 0.032(2) Uani 1 1 d . . . . .
H2A_14 H 0.089359 0.596745 0.325762 0.038 Uiso 1 1 calc R U . . .
H2B_14 H 0.152661 0.612179 0.288422 0.038 Uiso 1 1 calc R U . . .
C3_14 C 0.1370(5) 0.6598(3) 0.3494(4) 0.032(2) Uani 1 1 d . . . . .
H3A_14 H 0.166723 0.684127 0.332815 0.039 Uiso 1 1 calc R U . . .
H3B_14 H 0.165900 0.643690 0.376491 0.039 Uiso 1 1 calc R U . . .
P2_14 P 0.05978(13) 0.68749(8) 0.37947(9) 0.0258(5) Uani 1 1 d . U . . .
C1_15 C -0.0415(4) 0.7822(3) 0.1778(3) 0.0232(18) Uani 1 1 d . . . . .
C2_15 C -0.0798(5) 0.8140(3) 0.1468(3) 0.026(2) Uani 1 1 d . . . . .
H2_15 H -0.128469 0.819380 0.153575 0.031 Uiso 1 1 calc R U . . .
C3_15 C -0.0469(5) 0.8379(3) 0.1060(4) 0.032(2) Uani 1 1 d . . . . .
H3_15 H -0.072741 0.859812 0.085321 0.038 Uiso 1 1 calc R U . . .
C4_15 C 0.0224(5) 0.8293(3) 0.0963(4) 0.033(2) Uani 1 1 d . . . . .
H4_15 H 0.044496 0.845023 0.068130 0.040 Uiso 1 1 calc R U . . .
C5_15 C 0.0617(6) 0.7980(3) 0.1265(4) 0.036(2) Uani 1 1 d . . . . .
H5_15 H 0.110438 0.792982 0.119717 0.043 Uiso 1 1 calc R U . . .
C6_15 C 0.0286(5) 0.7741(3) 0.1668(3) 0.0255(19) Uani 1 1 d . . . . .
H6_15 H 0.054671 0.751878 0.186981 0.031 Uiso 1 1 calc R U . . .
C1_16 C -0.1477(5) 0.7147(3) 0.1957(3) 0.0228(19) Uani 1 1 d . . . . .
C2_16 C -0.1301(5) 0.6961(3) 0.1473(4) 0.029(2) Uani 1 1 d . . . . .
H2_16 H -0.085719 0.703568 0.132320 0.035 Uiso 1 1 calc R U . . .
C3_16 C -0.1772(5) 0.6665(3) 0.1208(4) 0.035(2) Uani 1 1 d . . . . .
H3_16 H -0.165121 0.654421 0.087530 0.042 Uiso 1 1 calc R U . . .
C4_16 C -0.2407(5) 0.6548(3) 0.1425(4) 0.036(2) Uani 1 1 d . . . . .
H4_16 H -0.272614 0.634671 0.124186 0.043 Uiso 1 1 calc R U . . .
C5_16 C -0.2586(5) 0.6721(3) 0.1910(4) 0.036(2) Uani 1 1 d . . . . .
H5_16 H -0.302290 0.663455 0.206206 0.043 Uiso 1 1 calc R U . . .
C6_16 C -0.2127(5) 0.7020(3) 0.2173(4) 0.031(2) Uani 1 1 d . . . . .
H6_16 H -0.225507 0.713969 0.250477 0.037 Uiso 1 1 calc R U . . .
C1_17 C -0.0457(5) 0.8369(3) 0.3609(3) 0.0246(19) Uani 1 1 d . . . . .
C2_17 C -0.0867(5) 0.8772(3) 0.3598(4) 0.031(2) Uani 1 1 d . . . . .
H2_17 H -0.136220 0.875329 0.353178 0.038 Uiso 1 1 calc R U . . .
C3_17 C -0.0538(6) 0.9215(3) 0.3686(4) 0.039(3) Uani 1 1 d . . . . .
H3_17 H -0.080890 0.949506 0.365741 0.047 Uiso 1 1 calc R U . . .
C4_17 C 0.0156(6) 0.9240(3) 0.3811(4) 0.040(3) Uani 1 1 d . . . . .
H4_17 H 0.036107 0.953540 0.389722 0.048 Uiso 1 1 calc R U . . .
C5_17 C 0.0569(6) 0.8844(3) 0.3814(4) 0.040(3) Uani 1 1 d . . . . .
H5_17 H 0.106375 0.886678 0.387930 0.047 Uiso 1 1 calc R U . . .
C6_17 C 0.0261(5) 0.8412(3) 0.3722(4) 0.029(2) Uani 1 1 d . . . . .
H6_17 H 0.054643 0.813705 0.373628 0.035 Uiso 1 1 calc R U . . .
C1_18 C -0.1171(5) 0.7663(3) 0.4169(3) 0.029(2) Uani 1 1 d . . . . .
C2_18 C -0.1784(5) 0.7393(3) 0.4249(4) 0.038(2) Uani 1 1 d . . . . .
H2_18 H -0.205931 0.729044 0.395855 0.045 Uiso 1 1 calc R U . . .
C3_18 C -0.1994(6) 0.7275(4) 0.4758(4) 0.042(3) Uani 1 1 d . . . . .
H3_18 H -0.242086 0.710612 0.481286 0.051 Uiso 1 1 calc R U . . .
C4_18 C -0.1577(6) 0.7405(4) 0.5169(4) 0.045(3) Uani 1 1 d . . . . .
H4_18 H -0.170907 0.731559 0.551090 0.054 Uiso 1 1 calc R U . . .
C5_18 C -0.0966(6) 0.7663(4) 0.5102(4) 0.042(3) Uani 1 1 d . . . . .
H5_18 H -0.068578 0.775340 0.539515 0.050 Uiso 1 1 calc R U . . .
C6_18 C -0.0769(5) 0.7786(3) 0.4612(4) 0.032(2) Uani 1 1 d . . . . .
H6_18 H -0.034593 0.796134 0.456900 0.039 Uiso 1 1 calc R U . . .
C1_19 C 0.1030(5) 0.6624(3) 0.2057(3) 0.0243(19) Uani 1 1 d . . . . .
C2_19 C 0.1604(5) 0.6934(3) 0.2138(4) 0.031(2) Uani 1 1 d . . . . .
H2_19 H 0.170071 0.706464 0.247280 0.038 Uiso 1 1 calc R U . . .
C3_19 C 0.2021(5) 0.7041(3) 0.1715(4) 0.035(2) Uani 1 1 d . . . . .
H3_19 H 0.238968 0.726547 0.175933 0.042 Uiso 1 1 calc R U . . .
C4_19 C 0.1927(5) 0.6839(4) 0.1235(4) 0.041(3) Uani 1 1 d . . . . .
H4_19 H 0.224360 0.690788 0.096024 0.049 Uiso 1 1 calc R U . . .
C5_19 C 0.1362(6) 0.6530(4) 0.1153(4) 0.045(3) Uani 1 1 d . . . . .
H5_19 H 0.128287 0.639280 0.081909 0.055 Uiso 1 1 calc R U . . .
C6_19 C 0.0910(6) 0.6424(3) 0.1572(4) 0.037(2) Uani 1 1 d . . . . .
H6_19 H 0.052294 0.621466 0.152126 0.044 Uiso 1 1 calc R U . . .
C1_20 C -0.0012(5) 0.5986(3) 0.2395(4) 0.031(2) Uani 1 1 d . . . . .
C2_20 C -0.0708(5) 0.6023(3) 0.2205(4) 0.031(2) Uani 1 1 d . . . . .
H2_20 H -0.094138 0.631898 0.221021 0.037 Uiso 1 1 calc R U . . .
C3_20 C -0.1059(6) 0.5630(3) 0.2009(4) 0.036(2) Uani 1 1 d . . . . .
H3_20 H -0.153309 0.565922 0.188593 0.043 Uiso 1 1 calc R U . . .
C4_20 C -0.0726(6) 0.5196(3) 0.1991(4) 0.034(2) Uani 1 1 d . . . . .
H4_20 H -0.096471 0.492890 0.185131 0.041 Uiso 1 1 calc R U . . .
C5_20 C -0.0031(5) 0.5158(3) 0.2183(4) 0.036(2) Uani 1 1 d . . . . .
H5_20 H 0.020318 0.486228 0.217879 0.043 Uiso 1 1 calc R U . . .
C6_20 C 0.0316(5) 0.5549(3) 0.2379(4) 0.028(2) Uani 1 1 d . . . . .
H6_20 H 0.078802 0.551874 0.250612 0.034 Uiso 1 1 calc R U . . .
C1_21 C 0.1022(5) 0.7286(3) 0.4250(4) 0.034(2) Uani 1 1 d . . . . .
C2_21 C 0.1548(5) 0.7588(3) 0.4061(4) 0.034(2) Uani 1 1 d . . . . .
H2_21 H 0.171745 0.755022 0.371566 0.041 Uiso 1 1 calc R U . . .
C3_21 C 0.1818(5) 0.7936(4) 0.4374(4) 0.040(3) Uani 1 1 d . . . . .
H3_21 H 0.216534 0.814290 0.423808 0.048 Uiso 1 1 calc R U . . .
C4_21 C 0.1604(6) 0.7993(4) 0.4873(4) 0.038(2) Uani 1 1 d . . . . .
H4_21 H 0.179488 0.823888 0.508271 0.046 Uiso 1 1 calc R U . . .
C5_21 C 0.1097(6) 0.7686(4) 0.5077(4) 0.042(3) Uani 1 1 d . . . . .
H5_21 H 0.095065 0.771766 0.542815 0.050 Uiso 1 1 calc R U . . .
C6_21 C 0.0807(5) 0.7332(3) 0.4761(4) 0.033(2) Uani 1 1 d . . . . .
H6_21 H 0.046332 0.712366 0.489779 0.040 Uiso 1 1 calc R U . . .
C1_22 C 0.0308(17) 0.6407(11) 0.4230(16) 0.027(3) Uani 0.40(5) 1 d G U P B 1
C2_22 C 0.0724(16) 0.6018(11) 0.4353(14) 0.030(3) Uani 0.40(5) 1 d G U P B 1
H2_22 H 0.118096 0.598642 0.420696 0.036 Uiso 0.40(5) 1 calc R U P B 1
C3_22 C 0.0470(19) 0.5676(9) 0.4690(12) 0.031(3) Uani 0.40(5) 1 d G U P B 1
H3_22 H 0.075389 0.540991 0.477392 0.037 Uiso 0.40(5) 1 calc R U P B 1
C4_22 C -0.0199(19) 0.5722(9) 0.4903(11) 0.028(3) Uani 0.40(5) 1 d G U P B 1
H4_22 H -0.037272 0.548813 0.513345 0.034 Uiso 0.40(5) 1 calc R U P B 1
C5_22 C -0.0615(16) 0.6111(11) 0.4780(13) 0.028(3) Uani 0.40(5) 1 d G U P B 1
H5_22 H -0.107229 0.614287 0.492602 0.034 Uiso 0.40(5) 1 calc R U P B 1
C6_22 C -0.0361(16) 0.6454(11) 0.4443(16) 0.027(3) Uani 0.40(5) 1 d G U P B 1
H6_22 H -0.064524 0.671939 0.435906 0.033 Uiso 0.40(5) 1 calc R U P B 1
C1_122 C 0.0181(13) 0.6427(7) 0.4235(10) 0.027(3) Uani 0.60(5) 1 d G U P B 2
C2_122 C 0.0530(13) 0.6010(7) 0.4358(9) 0.030(3) Uani 0.60(5) 1 d G U P B 2
H2_122 H 0.098419 0.594848 0.421870 0.036 Uiso 0.60(5) 1 calc R U P B 2
C3_122 C 0.0214(15) 0.5684(6) 0.4686(8) 0.030(3) Uani 0.60(5) 1 d G U P B 2
H3_122 H 0.045321 0.539882 0.476975 0.036 Uiso 0.60(5) 1 calc R U P B 2
C4_122 C -0.0450(15) 0.5774(6) 0.4890(7) 0.029(3) Uani 0.60(5) 1 d G U P B 2
H4_122 H -0.066578 0.555049 0.511350 0.035 Uiso 0.60(5) 1 calc R U P B 2
C5_122 C -0.0800(13) 0.6190(7) 0.4767(9) 0.027(3) Uani 0.60(5) 1 d G U P B 2
H5_122 H -0.125380 0.625183 0.490621 0.033 Uiso 0.60(5) 1 calc R U P B 2
C6_122 C -0.0484(13) 0.6517(7) 0.4439(11) 0.028(3) Uani 0.60(5) 1 d G U P B 2
H6_122 H -0.072282 0.680150 0.435516 0.033 Uiso 0.60(5) 1 calc R U P B 2

loop_
_atom_site_aniso_label
_atom_site_aniso_U_11
_atom_site_aniso_U_22
_atom_site_aniso_U_33
_atom_site_aniso_U_23
_atom_site_aniso_U_13
_atom_site_aniso_U_12
Br1_1 0.0301(5) 0.0213(4) 0.0516(6) 0.0012(4) 0.0067(5) -0.0034(4)
W1_1 0.02318(19) 0.01408(16) 0.0357(2) -0.00110(15) 0.00171(16) -0.00020(14)
N1_1 0.027(3) 0.011(3) 0.033(3) -0.002(2) -0.004(3) 0.000(2)
N2_1 0.027(3) 0.017(3) 0.036(4) -0.006(3) -0.009(3) -0.002(3)
B1_1 0.023(5) 0.021(5) 0.038(6) -0.005(5) -0.003(5) 0.002(4)
N3_1 0.018(4) 0.011(3) 0.047(5) 0.000(3) 0.000(3) -0.003(3)
C7_1 0.034(5) 0.019(4) 0.031(5) -0.006(4) -0.003(4) -0.006(4)
C8_1 0.027(5) 0.021(4) 0.037(5) -0.001(4) 0.002(4) 0.001(4)
C9_1 0.023(5) 0.017(4) 0.041(6) 0.002(4) 0.000(4) -0.001(4)
N4_1 0.036(5) 0.012(3) 0.065(6) 0.002(4) 0.007(4) 0.005(3)
C11_1 0.040(6) 0.025(5) 0.076(8) 0.007(5) 0.029(6) 0.003(5)
C12_1 0.047(7) 0.013(4) 0.090(9) 0.008(5) 0.013(6) 0.006(4)
C13_1 0.031(5) 0.015(4) 0.046(6) 0.000(4) 0.002(5) -0.004(4)
C14_1 0.021(4) 0.015(4) 0.038(5) -0.003(4) 0.003(4) -0.004(4)
B2_1 0.025(5) 0.011(4) 0.056(7) -0.006(5) 0.000(5) -0.002(4)
Br2_1 0.0361(6) 0.0368(5) 0.0577(7) 0.0011(5) 0.0104(5) -0.0013(5)
Br3_1 0.0257(5) 0.0267(5) 0.0634(7) -0.0069(5) -0.0040(5) -0.0025(4)
Br4_1 0.0269(5) 0.0229(5) 0.0759(8) -0.0066(5) 0.0022(5) 0.0023(4)
P1_2 0.0359(14) 0.0240(12) 0.0335(14) -0.0014(11) 0.0037(11) 0.0041(11)
C2_2 0.026(5) 0.021(5) 0.059(7) -0.018(5) 0.007(5) -0.001(4)
C3_2 0.020(5) 0.018(4) 0.056(7) -0.004(4) 0.008(4) 0.006(4)
P2_2 0.0226(12) 0.0160(10) 0.0426(15) -0.0028(10) -0.0002(11) 0.0016(9)
P3_3 0.0310(13) 0.0199(11) 0.0331(14) 0.0004(10) -0.0032(11) 0.0024(10)
C2_3 0.027(5) 0.019(4) 0.041(6) -0.003(4) 0.000(4) 0.005(4)
C3_3 0.028(5) 0.016(4) 0.043(6) -0.007(4) -0.006(4) 0.003(4)
P4_3 0.0246(12) 0.0150(10) 0.0364(14) -0.0044(10) -0.0062(10) 0.0011(9)
C1_4 0.050(5) 0.025(4) 0.031(4) 0.000(4) -0.010(4) 0.004(4)
C2_4 0.065(6) 0.034(4) 0.032(5) 0.002(4) -0.007(4) 0.005(4)
C3_4 0.079(6) 0.032(4) 0.036(5) -0.001(4) -0.010(5) -0.002(5)
C4_4 0.074(6) 0.032(5) 0.048(5) -0.004(4) -0.016(5) -0.007(5)
C5_4 0.059(6) 0.036(5) 0.050(5) 0.004(4) -0.013(5) -0.006(5)
C6_4 0.050(5) 0.031(4) 0.042(5) 0.000(4) -0.012(4) -0.006(4)
C1_5 0.061(6) 0.022(4) 0.038(5) -0.003(4) 0.013(4) 0.001(4)
C2_5 0.069(6) 0.027(4) 0.039(5) -0.003(4) 0.008(5) 0.005(5)
C3_5 0.081(6) 0.043(5) 0.042(5) -0.010(5) 0.003(5) 0.005(5)
C4_5 0.087(7) 0.042(5) 0.041(5) -0.005(5) 0.013(5) 0.003(5)
C5_5 0.080(6) 0.042(5) 0.045(5) 0.000(5) 0.016(5) 0.002(5)
C6_5 0.060(6) 0.036(5) 0.045(5) -0.008(4) 0.012(5) 0.005(5)
C1_6 0.023(5) 0.027(5) 0.040(6) -0.002(4) -0.005(4) -0.002(4)
C2_6 0.038(6) 0.023(5) 0.034(5) 0.003(4) -0.006(5) 0.001(4)
C3_6 0.038(6) 0.041(6) 0.037(6) 0.004(5) 0.006(5) 0.006(5)
C4_6 0.082(10) 0.023(5) 0.059(8) 0.010(5) 0.015(7) 0.002(6)
C5_6 0.051(7) 0.027(5) 0.066(8) 0.005(5) 0.010(6) 0.012(5)
C6_6 0.031(6) 0.028(5) 0.057(7) 0.003(5) 0.006(5) 0.010(4)
C1_7 0.020(5) 0.022(4) 0.053(7) -0.005(4) -0.009(4) 0.000(4)
C2_7 0.019(5) 0.023(5) 0.062(7) 0.004(5) -0.008(5) 0.000(4)
C3_7 0.034(6) 0.022(5) 0.062(8) -0.001(5) 0.007(5) 0.003(4)
C4_7 0.028(5) 0.029(5) 0.068(8) 0.011(5) -0.009(5) -0.003(4)
C5_7 0.036(6) 0.037(6) 0.051(7) -0.002(5) -0.005(5) 0.006(5)
C6_7 0.032(5) 0.021(5) 0.053(7) 0.005(5) -0.005(5) -0.004(4)
C1_8 0.042(6) 0.031(5) 0.030(5) -0.009(4) -0.012(5) 0.006(5)
C2_8 0.032(5) 0.036(6) 0.050(7) -0.003(5) -0.013(5) -0.003(5)
C3_8 0.027(6) 0.041(6) 0.070(8) -0.002(6) 0.000(5) 0.000(5)
C4_8 0.045(7) 0.056(7) 0.048(7) -0.012(6) -0.015(6) -0.001(6)
C5_8 0.062(8) 0.051(7) 0.047(7) -0.003(6) -0.021(6) 0.006(6)
C6_8 0.039(6) 0.033(5) 0.043(6) 0.001(5) 0.003(5) 0.000(5)
C1_9 0.040(6) 0.018(4) 0.027(5) 0.004(4) -0.003(4) -0.004(4)
C2_9 0.052(7) 0.021(5) 0.046(6) 0.001(4) 0.007(5) 0.005(5)
C3_9 0.078(9) 0.039(6) 0.042(7) -0.001(5) 0.027(6) 0.002(6)
C4_9 0.073(9) 0.031(6) 0.060(8) 0.008(6) 0.021(7) 0.009(6)
C5_9 0.066(8) 0.027(5) 0.063(8) 0.007(5) 0.012(7) 0.010(5)
C6_9 0.040(6) 0.031(5) 0.049(7) 0.004(5) 0.000(5) 0.004(5)
C1_10 0.041(3) 0.024(2) 0.091(4) -0.015(2) -0.015(3) 0.001(2)
C2_10 0.041(3) 0.024(2) 0.091(4) -0.015(2) -0.015(3) 0.001(2)
C3_10 0.041(3) 0.024(2) 0.091(4) -0.015(2) -0.015(3) 0.001(2)
C4_10 0.041(3) 0.024(2) 0.091(4) -0.015(2) -0.015(3) 0.001(2)
C5_10 0.041(3) 0.024(2) 0.091(4) -0.015(2) -0.015(3) 0.001(2)
C6_10 0.041(3) 0.024(2) 0.091(4) -0.015(2) -0.015(3) 0.001(2)
C1_11 0.042(5) 0.021(5) 0.035(5) -0.004(4) -0.007(4) 0.014(4)
C2_11 0.040(5) 0.029(6) 0.039(5) -0.001(5) -0.004(4) 0.010(5)
C3_11 0.047(6) 0.033(6) 0.039(5) -0.005(5) -0.008(5) 0.009(5)
C4_11 0.047(6) 0.036(6) 0.034(5) -0.003(5) -0.004(5) 0.007(5)
C5_11 0.047(6) 0.035(5) 0.031(5) -0.002(5) -0.003(5) 0.008(5)
C6_11 0.044(5) 0.029(4) 0.037(5) 0.000(5) -0.004(5) 0.013(4)
C1_111 0.042(5) 0.023(5) 0.036(5) -0.003(5) -0.007(5) 0.014(5)
C2_111 0.042(5) 0.028(6) 0.039(5) -0.003(5) -0.004(5) 0.012(5)
C3_111 0.045(6) 0.033(6) 0.040(5) -0.004(6) -0.006(5) 0.007(5)
C4_111 0.047(6) 0.036(6) 0.035(5) -0.003(6) -0.006(5) 0.005(5)
C5_111 0.046(6) 0.035(5) 0.034(6) -0.003(6) -0.004(5) 0.007(5)
C6_111 0.044(5) 0.028(5) 0.035(5) -0.002(5) -0.006(5) 0.012(5)
Br1_12 0.0309(5) 0.0239(4) 0.0308(5) -0.0005(4) 0.0029(4) -0.0100(4)
W1_12 0.02071(17) 0.01463(16) 0.02559(18) 0.00018(14) 0.00097(14) -0.00116(14)
N1_12 0.025(4) 0.012(3) 0.026(4) 0.000(3) -0.003(3) 0.002(3)
N2_12 0.026(4) 0.024(4) 0.030(4) -0.004(3) 0.000(3) 0.003(3)
B1_12 0.019(5) 0.020(5) 0.041(6) 0.003(5) 0.007(5) -0.003(4)
N3_12 0.022(4) 0.017(3) 0.036(4) 0.001(3) -0.001(3) -0.002(3)
C7_12 0.021(5) 0.022(4) 0.038(5) -0.005(4) 0.005(4) -0.005(4)
C8_12 0.025(5) 0.021(4) 0.033(5) -0.006(4) -0.006(4) -0.001(4)
C9_12 0.035(5) 0.019(4) 0.035(5) -0.001(4) 0.001(4) 0.002(4)
N4_12 0.027(4) 0.024(4) 0.046(5) 0.009(4) -0.007(4) -0.002(3)
C11_12 0.021(5) 0.035(5) 0.054(7) 0.006(5) -0.002(5) -0.005(4)
C12_12 0.034(6) 0.023(5) 0.067(8) 0.017(5) 0.000(5) -0.006(4)
C13_12 0.021(5) 0.019(4) 0.063(7) 0.006(5) 0.001(5) -0.012(4)
C14_12 0.009(4) 0.035(5) 0.055(7) -0.003(5) 0.004(4) -0.004(4)
B2_12 0.014(5) 0.021(5) 0.051(7) 0.009(5) 0.004(5) 0.000(4)
Br4_12 0.0462(6) 0.0359(5) 0.0572(7) 0.0109(5) -0.0159(6) -0.0197(5)
Br2_12 0.0414(6) 0.0408(6) 0.0559(7) 0.0156(5) 0.0200(5) 0.0092(5)
Br3_12 0.0247(5) 0.0286(5) 0.0544(6) 0.0113(5) 0.0023(4) 0.0024(4)
P3_13 0.0169(11) 0.0194(10) 0.0258(12) 0.0006(9) 0.0009(9) -0.0018(9)
C2_13 0.017(4) 0.025(4) 0.032(5) -0.003(4) 0.000(4) 0.005(4)
C3_13 0.026(5) 0.026(5) 0.037(5) -0.006(4) -0.001(4) 0.005(4)
P4_13 0.0264(12) 0.0198(11) 0.0266(12) -0.0032(10) 0.0036(10) -0.0014(10)
P1_14 0.0274(12) 0.0142(10) 0.0329(13) -0.0009(9) -0.0022(10) 0.0018(9)
C2_14 0.037(6) 0.025(5) 0.033(5) 0.003(4) -0.003(4) 0.009(4)
C3_14 0.046(6) 0.029(5) 0.022(5) 0.000(4) -0.013(4) 0.005(4)
P2_14 0.0325(13) 0.0180(11) 0.0270(12) 0.0031(9) -0.0021(10) -0.0014(10)
C1_15 0.024(4) 0.018(4) 0.027(5) 0.005(4) -0.002(4) 0.001(4)
C2_15 0.025(5) 0.023(4) 0.029(5) -0.001(4) 0.002(4) 0.001(4)
C3_15 0.042(6) 0.027(5) 0.027(5) 0.002(4) 0.010(4) -0.002(4)
C4_15 0.038(6) 0.022(5) 0.040(6) 0.008(4) 0.014(5) -0.005(4)
C5_15 0.040(6) 0.024(5) 0.044(6) -0.003(4) 0.009(5) 0.002(4)
C6_15 0.026(5) 0.020(4) 0.030(5) 0.003(4) 0.005(4) 0.005(4)
C1_16 0.026(5) 0.017(4) 0.026(5) 0.003(4) -0.001(4) 0.007(4)
C2_16 0.022(5) 0.034(5) 0.033(5) -0.003(4) 0.000(4) -0.001(4)
C3_16 0.042(6) 0.031(5) 0.032(5) -0.011(4) 0.006(5) -0.009(5)
C4_16 0.040(6) 0.027(5) 0.041(6) -0.008(4) -0.004(5) -0.008(4)
C5_16 0.017(5) 0.034(5) 0.057(7) 0.007(5) -0.001(5) -0.009(4)
C6_16 0.028(5) 0.023(4) 0.041(6) -0.009(4) 0.003(4) -0.007(4)
C1_17 0.030(5) 0.025(4) 0.019(4) 0.000(4) 0.006(4) -0.002(4)
C2_17 0.036(6) 0.020(4) 0.037(6) -0.006(4) 0.001(4) 0.011(4)
C3_17 0.053(7) 0.019(5) 0.044(6) -0.005(4) -0.008(5) -0.001(5)
C4_17 0.052(7) 0.019(5) 0.050(7) -0.001(5) 0.003(5) -0.013(5)
C5_17 0.035(6) 0.035(6) 0.049(7) -0.017(5) 0.007(5) -0.009(5)
C6_17 0.029(5) 0.030(5) 0.028(5) -0.006(4) 0.004(4) -0.001(4)
C1_18 0.043(6) 0.023(4) 0.022(5) 0.000(4) 0.006(4) 0.000(4)
C2_18 0.037(6) 0.039(6) 0.036(6) -0.006(5) 0.006(5) -0.011(5)
C3_18 0.034(6) 0.049(6) 0.044(6) 0.001(5) 0.006(5) -0.010(5)
C4_18 0.051(7) 0.053(7) 0.032(6) 0.001(5) 0.014(5) -0.002(6)
C5_18 0.049(7) 0.045(6) 0.031(6) -0.005(5) -0.001(5) 0.001(5)
C6_18 0.030(5) 0.032(5) 0.035(5) -0.003(4) 0.000(4) 0.003(4)
C1_19 0.023(5) 0.026(5) 0.024(5) 0.002(4) 0.006(4) 0.004(4)
C2_19 0.027(5) 0.029(5) 0.038(6) 0.002(4) 0.004(4) 0.005(4)
C3_19 0.031(5) 0.028(5) 0.045(6) -0.004(5) -0.005(5) 0.011(4)
C4_19 0.027(5) 0.061(7) 0.036(6) 0.005(5) 0.004(5) -0.006(5)
C5_19 0.054(7) 0.045(6) 0.037(6) -0.005(5) -0.001(5) -0.012(6)
C6_19 0.042(6) 0.026(5) 0.042(6) 0.010(5) -0.008(5) 0.005(4)
C1_20 0.037(6) 0.024(5) 0.030(5) -0.008(4) -0.002(4) -0.003(4)
C2_20 0.038(6) 0.025(5) 0.029(5) -0.007(4) -0.003(4) 0.001(4)
C3_20 0.042(6) 0.028(5) 0.038(6) -0.003(4) -0.007(5) -0.006(4)
C4_20 0.056(7) 0.018(4) 0.029(5) -0.006(4) 0.008(5) -0.009(4)
C5_20 0.041(6) 0.030(5) 0.036(6) -0.002(4) 0.001(5) -0.005(5)
C6_20 0.038(5) 0.015(4) 0.032(5) 0.001(4) 0.006(4) 0.003(4)
C1_21 0.038(6) 0.029(5) 0.034(6) 0.001(4) -0.014(5) -0.001(4)
C2_21 0.036(6) 0.041(6) 0.026(5) 0.005(4) -0.002(4) -0.007(5)
C3_21 0.036(6) 0.042(6) 0.042(6) -0.002(5) -0.004(5) -0.020(5)
C4_21 0.047(6) 0.035(5) 0.033(6) -0.002(5) -0.003(5) -0.016(5)
C5_21 0.045(6) 0.048(6) 0.033(6) -0.012(5) -0.005(5) -0.009(5)
C6_21 0.039(6) 0.020(4) 0.040(6) 0.001(4) -0.005(5) -0.001(4)
C1_22 0.032(7) 0.019(4) 0.028(4) 0.005(4) -0.004(5) -0.003(5)
C2_22 0.035(8) 0.022(5) 0.032(5) 0.005(4) -0.004(7) -0.003(6)
C3_22 0.036(8) 0.024(5) 0.032(5) 0.003(5) -0.005(7) -0.004(7)
C4_22 0.032(8) 0.022(5) 0.030(5) 0.003(5) -0.001(7) -0.003(6)
C5_22 0.034(8) 0.023(5) 0.028(5) 0.001(5) -0.002(6) -0.002(6)
C6_22 0.035(7) 0.020(5) 0.026(5) 0.003(5) -0.004(6) -0.003(5)
C1_122 0.034(6) 0.020(4) 0.028(4) 0.006(4) -0.005(5) -0.003(5)
C2_122 0.032(7) 0.025(4) 0.033(4) 0.005(4) -0.008(6) -0.001(6)
C3_122 0.034(8) 0.023(4) 0.032(4) 0.004(4) -0.002(6) -0.001(6)
C4_122 0.036(8) 0.021(5) 0.030(5) 0.001(4) -0.003(6) -0.003(6)
C5_122 0.034(8) 0.022(5) 0.027(4) 0.000(5) -0.001(6) -0.002(5)
C6_122 0.033(7) 0.023(5) 0.027(4) 0.003(4) -0.003(5) -0.003(5)

loop_
_atom_type_symbol
_atom_type_description
_atom_type_scat_dispersion_real
_atom_type_scat_dispersion_imag
_atom_type_scat_source
C C 0.0033 0.0016 'International Tables Vol C Tables 4.2.6.8 and 6.1.1.4'
H H 0.0000 0.0000 'International Tables Vol C Tables 4.2.6.8 and 6.1.1.4'
B B 0.0013 0.0007 'International Tables Vol C Tables 4.2.6.8 and 6.1.1.4'
N N 0.0061 0.0033 'International Tables Vol C Tables 4.2.6.8 and 6.1.1.4'
P P 0.1023 0.0942 'International Tables Vol C Tables 4.2.6.8 and 6.1.1.4'
Br Br -0.2901 2.4595 'International Tables Vol C Tables 4.2.6.8 and 6.1.1.4'
W W -0.8490 6.8722 'International Tables Vol C Tables 4.2.6.8 and 6.1.1.4'

loop_
_exptl_crystal_face_index_h
_exptl_crystal_face_index_k
_exptl_crystal_face_index_l
_exptl_crystal_face_perp_dist
0.00 -1.00 1.00 0.0810
0.00 0.00 -1.00 0.0410
0.00 0.00 1.00 0.0600
-1.00 -1.00 1.00 0.0710
-1.00 -1.00 0.00 0.0640
1.00 0.00 -1.00 0.0590
-1.00 0.00 1.00 0.0470
1.00 1.00 1.00 0.0830
1.00 0.00 0.00 0.0480
1.00 -1.00 -1.00 0.0130
0.00 -1.00 -1.00 0.0210
0.00 1.00 0.00 0.0960
1.00 0.00 1.00 0.0580
-1.00 0.00 -1.00 0.0640
-1.00 1.00 -1.00 0.0790

loop_
_geom_angle_atom_site_label_1
_geom_angle_atom_site_label_2
_geom_angle_atom_site_label_3
_geom_angle
_geom_angle_site_symmetry_1
_geom_angle_site_symmetry_3
_geom_angle_publ_flag
N1_1 W1_1 P2_2 94.5(2) . . ?
N1_1 W1_1 P1_2 99.5(2) . . ?
P2_2 W1_1 P1_2 80.28(9) . . ?
N1_1 W1_1 P3_3 87.2(2) . . ?
P2_2 W1_1 P3_3 178.31(8) . . ?
P1_2 W1_1 P3_3 99.74(9) . . ?
N1_1 W1_1 P4_3 91.0(2) . . ?
P2_2 W1_1 P4_3 99.63(9) . . ?
P1_2 W1_1 P4_3 169.50(8) . . ?
P3_3 W1_1 P4_3 80.04(8) . . ?
N1_1 W1_1 Br1_1 178.0(2) . . ?
P2_2 W1_1 Br1_1 87.44(7) . . ?
P1_2 W1_1 Br1_1 80.36(7) . . ?
P3_3 W1_1 Br1_1 90.89(7) . . ?
P4_3 W1_1 Br1_1 89.15(7) . . ?
N2_1 N1_1 W1_1 172.1(6) . . ?
N1_1 N2_1 B1_1 148.0(8) . . ?
N2_1 B1_1 N3_1 120.1(8) . . ?
N2_1 B1_1 B2_1 119.1(8) . . ?
N3_1 B1_1 B2_1 120.7(8) . . ?
C14_1 N3_1 C7_1 117.2(7) . . ?
C14_1 N3_1 B1_1 122.0(7) . . ?
C7_1 N3_1 B1_1 120.8(7) . . ?
C8_1 C7_1 N3_1 123.9(8) . . ?
C8_1 C7_1 H7_1 118.1 . . ?
N3_1 C7_1 H7_1 118.1 . . ?
C7_1 C8_1 C9_1 120.9(9) . . ?
C7_1 C8_1 H8_1 119.6 . . ?
C9_1 C8_1 H8_1 119.6 . . ?
N4_1 C9_1 C8_1 122.3(8) . . ?
N4_1 C9_1 C13_1 122.3(8) . . ?
C8_1 C9_1 C13_1 115.4(8) . . ?
C9_1 N4_1 C11_1 119.7(8) . . ?
C9_1 N4_1 C12_1 120.7(8) . . ?
C11_1 N4_1 C12_1 119.5(8) . . ?
N4_1 C11_1 H11A_1 109.5 . . ?
N4_1 C11_1 H11B_1 109.5 . . ?
H11A_1 C11_1 H11B_1 109.5 . . ?
N4_1 C11_1 H11C_1 109.5 . . ?
H11A_1 C11_1 H11C_1 109.5 . . ?
H11B_1 C11_1 H11C_1 109.5 . . ?
N4_1 C12_1 H12A_1 109.5 . . ?
N4_1 C12_1 H12B_1 109.5 . . ?
H12A_1 C12_1 H12B_1 109.5 . . ?
N4_1 C12_1 H12C_1 109.5 . . ?
H12A_1 C12_1 H12C_1 109.5 . . ?
H12B_1 C12_1 H12C_1 109.5 . . ?
C14_1 C13_1 C9_1 120.3(8) . . ?
C14_1 C13_1 H13_1 119.9 . . ?
C9_1 C13_1 H13_1 119.9 . . ?
C13_1 C14_1 N3_1 122.4(8) . . ?
C13_1 C14_1 H14_1 118.8 . . ?
N3_1 C14_1 H14_1 118.8 . . ?
B1_1 B2_1 Br4_1 112.1(6) . . ?
B1_1 B2_1 Br2_1 115.6(7) . . ?
Br4_1 B2_1 Br2_1 106.2(5) . . ?
B1_1 B2_1 Br3_1 107.6(7) . . ?
Br4_1 B2_1 Br3_1 106.8(5) . . ?
Br2_1 B2_1 Br3_1 108.2(4) . . ?
C2_2 P1_2 C1_4 105.9(4) . . ?
C2_2 P1_2 C1_5 103.5(5) . . ?
C1_4 P1_2 C1_5 101.7(5) . . ?
C2_2 P1_2 W1_1 106.4(3) . . ?
C1_4 P1_2 W1_1 116.6(4) . . ?
C1_5 P1_2 W1_1 121.2(3) . . ?
C3_2 C2_2 P1_2 111.3(7) . . ?
C3_2 C2_2 H2A_2 109.4 . . ?
P1_2 C2_2 H2A_2 109.4 . . ?
C3_2 C2_2 H2B_2 109.4 . . ?
P1_2 C2_2 H2B_2 109.4 . . ?
H2A_2 C2_2 H2B_2 108.0 . . ?
C2_2 C3_2 P2_2 111.4(6) . . ?
C2_2 C3_2 H3A_2 109.4 . . ?
P2_2 C3_2 H3A_2 109.4 . . ?
C2_2 C3_2 H3B_2 109.4 . . ?
P2_2 C3_2 H3B_2 109.4 . . ?
H3A_2 C3_2 H3B_2 108.0 . . ?
C1_7 P2_2 C1_6 100.9(4) . . ?
C1_7 P2_2 C3_2 102.3(4) . . ?
C1_6 P2_2 C3_2 101.2(4) . . ?
C1_7 P2_2 W1_1 121.3(3) . . ?
C1_6 P2_2 W1_1 118.6(3) . . ?
C3_2 P2_2 W1_1 109.7(3) . . ?
C1_9 P3_3 C1_8 102.4(4) . . ?
C1_9 P3_3 C2_3 106.5(4) . . ?
C1_8 P3_3 C2_3 99.8(4) . . ?
C1_9 P3_3 W1_1 120.4(3) . . ?
C1_8 P3_3 W1_1 121.1(3) . . ?
C2_3 P3_3 W1_1 103.9(3) . . ?
C3_3 C2_3 P3_3 110.9(7) . . ?
C3_3 C2_3 H2A_3 109.5 . . ?
P3_3 C2_3 H2A_3 109.5 . . ?
C3_3 C2_3 H2B_3 109.5 . . ?
P3_3 C2_3 H2B_3 109.5 . . ?
H2A_3 C2_3 H2B_3 108.1 . . ?
C2_3 C3_3 P4_3 113.0(6) . . ?
C2_3 C3_3 H3A_3 109.0 . . ?
P4_3 C3_3 H3A_3 109.0 . . ?
C2_3 C3_3 H3B_3 109.0 . . ?
P4_3 C3_3 H3B_3 109.0 . . ?
H3A_3 C3_3 H3B_3 107.8 . . ?
C1_111 P4_3 C3_3 102.4(15) . . ?
C1_11 P4_3 C3_3 103.6(9) . . ?
C1_111 P4_3 C1_10 101.8(16) . . ?
C1_11 P4_3 C1_10 102.3(10) . . ?
C3_3 P4_3 C1_10 101.5(3) . . ?
C1_111 P4_3 W1_1 115.1(17) . . ?
C1_11 P4_3 W1_1 113.8(10) . . ?
C3_3 P4_3 W1_1 108.9(3) . . ?
C1_10 P4_3 W1_1 124.4(3) . . ?
C6_4 C1_4 C2_4 119.8(10) . . ?
C6_4 C1_4 P1_2 119.6(8) . . ?
C2_4 C1_4 P1_2 120.6(9) . . ?
C3_4 C2_4 C1_4 118.9(12) . . ?
C3_4 C2_4 H2_4 120.5 . . ?
C1_4 C2_4 H2_4 120.5 . . ?
C2_4 C3_4 C4_4 121.6(11) . . ?
C2_4 C3_4 H3_4 119.2 . . ?
C4_4 C3_4 H3_4 119.2 . . ?
C3_4 C4_4 C5_4 118.7(11) . . ?
C3_4 C4_4 H4_4 120.6 . . ?
C5_4 C4_4 H4_4 120.6 . . ?
C6_4 C5_4 C4_4 119.3(12) . . ?
C6_4 C5_4 H5_4 120.4 . . ?
C4_4 C5_4 H5_4 120.4 . . ?
C1_4 C6_4 C5_4 121.7(11) . . ?
C1_4 C6_4 H6_4 119.1 . . ?
C5_4 C6_4 H6_4 119.2 . . ?
C6_5 C1_5 C2_5 119.0(10) . . ?
C6_5 C1_5 P1_2 123.6(9) . . ?
C2_5 C1_5 P1_2 117.3(8) . . ?
C1_5 C2_5 C3_5 121.6(11) . . ?
C1_5 C2_5 H2_5 119.2 . . ?
C3_5 C2_5 H2_5 119.2 . . ?
C4_5 C3_5 C2_5 116.8(12) . . ?
C4_5 C3_5 H3_5 121.6 . . ?
C2_5 C3_5 H3_5 121.6 . . ?
C3_5 C4_5 C5_5 123.8(12) . . ?
C3_5 C4_5 H4_5 118.1 . . ?
C5_5 C4_5 H4_5 118.1 . . ?
C4_5 C5_5 C6_5 117.8(12) . . ?
C4_5 C5_5 H5_5 121.1 . . ?
C6_5 C5_5 H5_5 121.1 . . ?
C1_5 C6_5 C5_5 120.8(12) . . ?
C1_5 C6_5 H6_5 119.6 . . ?
C5_5 C6_5 H6_5 119.6 . . ?
C2_6 C1_6 C6_6 120.1(9) . . ?
C2_6 C1_6 P2_2 120.9(7) . . ?
C6_6 C1_6 P2_2 119.0(8) . . ?
C1_6 C2_6 C3_6 120.5(9) . . ?
C1_6 C2_6 H2_6 119.8 . . ?
C3_6 C2_6 H2_6 119.8 . . ?
C2_6 C3_6 C4_6 119.5(10) . . ?
C2_6 C3_6 H3_6 120.2 . . ?
C4_6 C3_6 H3_6 120.2 . . ?
C5_6 C4_6 C3_6 119.6(10) . . ?
C5_6 C4_6 H4_6 120.2 . . ?
C3_6 C4_6 H4_6 120.2 . . ?
C6_6 C5_6 C4_6 121.0(10) . . ?
C6_6 C5_6 H5_6 119.5 . . ?
C4_6 C5_6 H5_6 119.5 . . ?
C5_6 C6_6 C1_6 119.3(10) . . ?
C5_6 C6_6 H6_6 120.3 . . ?
C1_6 C6_6 H6_6 120.3 . . ?
C2_7 C1_7 C6_7 119.1(9) . . ?
C2_7 C1_7 P2_2 122.7(8) . . ?
C6_7 C1_7 P2_2 117.9(8) . . ?
C1_7 C2_7 C3_7 121.6(10) . . ?
C1_7 C2_7 H2_7 119.2 . . ?
C3_7 C2_7 H2_7 119.2 . . ?
C4_7 C3_7 C2_7 118.5(10) . . ?
C4_7 C3_7 H3_7 120.7 . . ?
C2_7 C3_7 H3_7 120.7 . . ?
C5_7 C4_7 C3_7 121.4(10) . . ?
C5_7 C4_7 H4_7 119.3 . . ?
C3_7 C4_7 H4_7 119.3 . . ?
C4_7 C5_7 C6_7 119.7(11) . . ?
C4_7 C5_7 H5_7 120.2 . . ?
C6_7 C5_7 H5_7 120.2 . . ?
C1_7 C6_7 C5_7 119.6(10) . . ?
C1_7 C6_7 H6_7 120.2 . . ?
C5_7 C6_7 H6_7 120.2 . . ?
C2_8 C1_8 C6_8 117.4(9) . . ?
C2_8 C1_8 P3_3 120.2(7) . . ?
C6_8 C1_8 P3_3 122.3(8) . . ?
C3_8 C2_8 C1_8 120.2(10) . . ?
C3_8 C2_8 H2_8 119.9 . . ?
C1_8 C2_8 H2_8 119.9 . . ?
C2_8 C3_8 C4_8 123.6(11) . . ?
C2_8 C3_8 H3_8 118.2 . . ?
C4_8 C3_8 H3_8 118.2 . . ?
C3_8 C4_8 C5_8 116.9(10) . . ?
C3_8 C4_8 H4_8 121.6 . . ?
C5_8 C4_8 H4_8 121.6 . . ?
C4_8 C5_8 C6_8 121.5(11) . . ?
C4_8 C5_8 H5_8 119.2 . . ?
C6_8 C5_8 H5_8 119.2 . . ?
C5_8 C6_8 C1_8 120.3(10) . . ?
C5_8 C6_8 H6_8 119.9 . . ?
C1_8 C6_8 H6_8 119.9 . . ?
C2_9 C1_9 C6_9 117.9(9) . . ?
C2_9 C1_9 P3_3 119.1(7) . . ?
C6_9 C1_9 P3_3 123.0(8) . . ?
C3_9 C2_9 C1_9 121.2(9) . . ?
C3_9 C2_9 H2_9 119.4 . . ?
C1_9 C2_9 H2_9 119.4 . . ?
C2_9 C3_9 C4_9 120.6(11) . . ?
C2_9 C3_9 H3_9 119.7 . . ?
C4_9 C3_9 H3_9 119.7 . . ?
C5_9 C4_9 C3_9 118.6(11) . . ?
C5_9 C4_9 H4_9 120.7 . . ?
C3_9 C4_9 H4_9 120.7 . . ?
C6_9 C5_9 C4_9 121.7(10) . . ?
C6_9 C5_9 H5_9 119.1 . . ?
C4_9 C5_9 H5_9 119.1 . . ?
C5_9 C6_9 C1_9 120.0(10) . . ?
C5_9 C6_9 H6_9 120.0 . . ?
C1_9 C6_9 H6_9 120.0 . . ?
C2_10 C1_10 C6_10 120.0 . . ?
C2_10 C1_10 P4_3 119.0(4) . . ?
C6_10 C1_10 P4_3 120.9(4) . . ?
C1_10 C2_10 C3_10 120.0 . . ?
C1_10 C2_10 H2_10 120.0 . . ?
C3_10 C2_10 H2_10 120.0 . . ?
C2_10 C3_10 C4_10 120.0 . . ?
C2_10 C3_10 H3_10 120.0 . . ?
C4_10 C3_10 H3_10 120.0 . . ?
C5_10 C4_10 C3_10 120.0 . . ?
C5_10 C4_10 H4_10 120.0 . . ?
C3_10 C4_10 H4_10 120.0 . . ?
C4_10 C5_10 C6_10 120.0 . . ?
C4_10 C5_10 H5_10 120.0 . . ?
C6_10 C5_10 H5_10 120.0 . . ?
C5_10 C6_10 C1_10 120.0 . . ?
C5_10 C6_10 H6_10 120.0 . . ?
C1_10 C6_10 H6_10 120.0 . . ?
C2_11 C1_11 C6_11 120.0 . . ?
C2_11 C1_11 P4_3 123.5(14) . . ?
C6_11 C1_11 P4_3 116.4(15) . . ?
C3_11 C2_11 C1_11 120.0 . . ?
C3_11 C2_11 H2_11 120.0 . . ?
C1_11 C2_11 H2_11 120.0 . . ?
C2_11 C3_11 C4_11 120.0 . . ?
C2_11 C3_11 H3_11 120.0 . . ?
C4_11 C3_11 H3_11 120.0 . . ?
C5_11 C4_11 C3_11 120.0 . . ?
C5_11 C4_11 H4_11 120.0 . . ?
C3_11 C4_11 H4_11 120.0 . . ?
C4_11 C5_11 C6_11 120.0 . . ?
C4_11 C5_11 H5_11 120.0 . . ?
C6_11 C5_11 H5_11 120.0 . . ?
C5_11 C6_11 C1_11 120.0 . . ?
C5_11 C6_11 H6_11 120.0 . . ?
C1_11 C6_11 H6_11 120.0 . . ?
C2_111 C1_111 C6_111 120.0 . . ?
C2_111 C1_111 P4_3 115(3) . . ?
C6_111 C1_111 P4_3 125(3) . . ?
C1_111 C2_111 C3_111 120.0 . . ?
C1_111 C2_111 H2_111 120.0 . . ?
C3_111 C2_111 H2_111 120.0 . . ?
C4_111 C3_111 C2_111 120.0 . . ?
C4_111 C3_111 H3_111 120.0 . . ?
C2_111 C3_111 H3_111 120.0 . . ?
C3_111 C4_111 C5_111 120.0 . . ?
C3_111 C4_111 H4_111 120.0 . . ?
C5_111 C4_111 H4_111 120.0 . . ?
C6_111 C5_111 C4_111 120.0 . . ?
C6_111 C5_111 H5_111 120.0 . . ?
C4_111 C5_111 H5_111 120.0 . . ?
C5_111 C6_111 C1_111 120.0 . . ?
C5_111 C6_111 H6_111 120.0 . . ?
C1_111 C6_111 H6_111 120.0 . . ?
N1_12 W1_12 P4_13 97.5(2) . . ?
N1_12 W1_12 P3_13 94.7(2) . . ?
P4_13 W1_12 P3_13 79.62(8) . . ?
N1_12 W1_12 P2_14 87.4(2) . . ?
P4_13 W1_12 P2_14 99.42(9) . . ?
P3_13 W1_12 P2_14 177.79(8) . . ?
N1_12 W1_12 P1_14 92.7(2) . . ?
P4_13 W1_12 P1_14 169.67(8) . . ?
P3_13 W1_12 P1_14 101.45(8) . . ?
P2_14 W1_12 P1_14 79.13(8) . . ?
N1_12 W1_12 Br1_12 178.1(2) . . ?
P4_13 W1_12 Br1_12 81.78(7) . . ?
P3_13 W1_12 Br1_12 86.83(6) . . ?
P2_14 W1_12 Br1_12 91.06(7) . . ?
P1_14 W1_12 Br1_12 88.01(7) . . ?
N2_12 N1_12 W1_12 172.3(6) . . ?
N1_12 N2_12 B1_12 156.7(8) . . ?
N2_12 B1_12 N3_12 118.7(8) . . ?
N2_12 B1_12 B2_12 121.3(8) . . ?
N3_12 B1_12 B2_12 119.9(7) . . ?
C7_12 N3_12 C14_12 115.5(7) . . ?
C7_12 N3_12 B1_12 122.5(7) . . ?
C14_12 N3_12 B1_12 121.6(7) . . ?
C8_12 C7_12 N3_12 123.6(8) . . ?
C8_12 C7_12 H7_12 118.2 . . ?
N3_12 C7_12 H7_12 118.2 . . ?
C7_12 C8_12 C9_12 121.1(8) . . ?
C7_12 C8_12 H8_12 119.4 . . ?
C9_12 C8_12 H8_12 119.4 . . ?
N4_12 C9_12 C8_12 122.4(9) . . ?
N4_12 C9_12 C13_12 122.6(8) . . ?
C8_12 C9_12 C13_12 115.0(8) . . ?
C9_12 N4_12 C11_12 122.3(8) . . ?
C9_12 N4_12 C12_12 121.0(8) . . ?
C11_12 N4_12 C12_12 116.5(7) . . ?
N4_12 C11_12 H11A_12 109.5 . . ?
N4_12 C11_12 H11B_12 109.5 . . ?
H11A_12 C11_12 H11B_12 109.5 . . ?
N4_12 C11_12 H11C_12 109.5 . . ?
H11A_12 C11_12 H11C_12 109.5 . . ?
H11B_12 C11_12 H11C_12 109.5 . . ?
N4_12 C12_12 H12A_12 109.5 . . ?
N4_12 C12_12 H12B_12 109.5 . . ?
H12A_12 C12_12 H12B_12 109.5 . . ?
N4_12 C12_12 H12C_12 109.5 . . ?
H12A_12 C12_12 H12C_12 109.5 . . ?
H12B_12 C12_12 H12C_12 109.5 . . ?
C14_12 C13_12 C9_12 119.9(8) . . ?
C14_12 C13_12 H13_12 120.0 . . ?
C9_12 C13_12 H13_12 120.0 . . ?
C13_12 C14_12 N3_12 124.3(8) . . ?
C13_12 C14_12 H14_12 117.9 . . ?
N3_12 C14_12 H14_12 117.9 . . ?
B1_12 B2_12 Br3_12 113.3(6) . . ?
B1_12 B2_12 Br4_12 112.9(7) . . ?
Br3_12 B2_12 Br4_12 105.8(5) . . ?
B1_12 B2_12 Br2_12 108.7(7) . . ?
Br3_12 B2_12 Br2_12 106.9(5) . . ?
Br4_12 B2_12 Br2_12 109.1(5) . . ?
C1_16 P3_13 C1_15 100.8(4) . . ?
C1_16 P3_13 C2_13 100.7(4) . . ?
C1_15 P3_13 C2_13 102.1(4) . . ?
C1_16 P3_13 W1_12 122.3(3) . . ?
C1_15 P3_13 W1_12 118.8(3) . . ?
C2_13 P3_13 W1_12 109.1(3) . . ?
C3_13 C2_13 P3_13 111.6(6) . . ?
C3_13 C2_13 H2A_13 109.3 . . ?
P3_13 C2_13 H2A_13 109.3 . . ?
C3_13 C2_13 H2B_13 109.3 . . ?
P3_13 C2_13 H2B_13 109.3 . . ?
H2A_13 C2_13 H2B_13 108.0 . . ?
C2_13 C3_13 P4_13 110.0(6) . . ?
C2_13 C3_13 H3A_13 109.7 . . ?
P4_13 C3_13 H3A_13 109.7 . . ?
C2_13 C3_13 H3B_13 109.7 . . ?
P4_13 C3_13 H3B_13 109.7 . . ?
H3A_13 C3_13 H3B_13 108.2 . . ?
C1_18 P4_13 C1_17 101.4(4) . . ?
C1_18 P4_13 C3_13 103.3(5) . . ?
C1_17 P4_13 C3_13 104.1(4) . . ?
C1_18 P4_13 W1_12 121.6(3) . . ?
C1_17 P4_13 W1_12 117.0(3) . . ?
C3_13 P4_13 W1_12 107.3(3) . . ?
C1_20 P1_14 C1_19 100.6(4) . . ?
C1_20 P1_14 C2_14 101.0(4) . . ?
C1_19 P1_14 C2_14 101.1(4) . . ?
C1_20 P1_14 W1_12 124.1(3) . . ?
C1_19 P1_14 W1_12 117.2(3) . . ?
C2_14 P1_14 W1_12 109.6(3) . . ?
C3_14 C2_14 P1_14 111.3(6) . . ?
C3_14 C2_14 H2A_14 109.4 . . ?
P1_14 C2_14 H2A_14 109.4 . . ?
C3_14 C2_14 H2B_14 109.4 . . ?
P1_14 C2_14 H2B_14 109.4 . . ?
H2A_14 C2_14 H2B_14 108.0 . . ?
C2_14 C3_14 P2_14 109.1(7) . . ?
C2_14 C3_14 H3A_14 109.9 . . ?
P2_14 C3_14 H3A_14 109.9 . . ?
C2_14 C3_14 H3B_14 109.9 . . ?
P2_14 C3_14 H3B_14 109.9 . . ?
H3A_14 C3_14 H3B_14 108.3 . . ?
C1_22 P2_14 C1_21 102.0(14) . . ?
C1_22 P2_14 C3_14 101.0(12) . . ?
C1_21 P2_14 C3_14 101.4(5) . . ?
C1_21 P2_14 C1_122 103.5(9) . . ?
C3_14 P2_14 C1_122 107.6(8) . . ?
C1_22 P2_14 W1_12 125.4(12) . . ?
C1_21 P2_14 W1_12 118.6(3) . . ?
C3_14 P2_14 W1_12 104.8(3) . . ?
C1_122 P2_14 W1_12 119.3(8) . . ?
C6_15 C1_15 C2_15 119.0(8) . . ?
C6_15 C1_15 P3_13 120.9(6) . . ?
C2_15 C1_15 P3_13 120.1(7) . . ?
C1_15 C2_15 C3_15 120.4(9) . . ?
C1_15 C2_15 H2_15 119.8 . . ?
C3_15 C2_15 H2_15 119.8 . . ?
C4_15 C3_15 C2_15 119.2(9) . . ?
C4_15 C3_15 H3_15 120.4 . . ?
C2_15 C3_15 H3_15 120.4 . . ?
C3_15 C4_15 C5_15 121.5(9) . . ?
C3_15 C4_15 H4_15 119.2 . . ?
C5_15 C4_15 H4_15 119.2 . . ?
C4_15 C5_15 C6_15 119.0(9) . . ?
C4_15 C5_15 H5_15 120.5 . . ?
C6_15 C5_15 H5_15 120.5 . . ?
C1_15 C6_15 C5_15 120.8(8) . . ?
C1_15 C6_15 H6_15 119.6 . . ?
C5_15 C6_15 H6_15 119.6 . . ?
C2_16 C1_16 C6_16 118.3(8) . . ?
C2_16 C1_16 P3_13 120.5(7) . . ?
C6_16 C1_16 P3_13 121.1(7) . . ?
C1_16 C2_16 C3_16 120.3(9) . . ?
C1_16 C2_16 H2_16 119.8 . . ?
C3_16 C2_16 H2_16 119.8 . . ?
C4_16 C3_16 C2_16 120.4(9) . . ?
C4_16 C3_16 H3_16 119.8 . . ?
C2_16 C3_16 H3_16 119.8 . . ?
C3_16 C4_16 C5_16 120.1(9) . . ?
C3_16 C4_16 H4_16 119.9 . . ?
C5_16 C4_16 H4_16 119.9 . . ?
C4_16 C5_16 C6_16 120.0(9) . . ?
C4_16 C5_16 H5_16 120.0 . . ?
C6_16 C5_16 H5_16 120.0 . . ?
C5_16 C6_16 C1_16 120.8(9) . . ?
C5_16 C6_16 H6_16 119.6 . . ?
C1_16 C6_16 H6_16 119.6 . . ?
C2_17 C1_17 C6_17 118.5(8) . . ?
C2_17 C1_17 P4_13 122.4(7) . . ?
C6_17 C1_17 P4_13 119.0(7) . . ?
C1_17 C2_17 C3_17 119.1(9) . . ?
C1_17 C2_17 H2_17 120.5 . . ?
C3_17 C2_17 H2_17 120.5 . . ?
C4_17 C3_17 C2_17 120.6(9) . . ?
C4_17 C3_17 H3_17 119.7 . . ?
C2_17 C3_17 H3_17 119.7 . . ?
C3_17 C4_17 C5_17 120.7(9) . . ?
C3_17 C4_17 H4_17 119.7 . . ?
C5_17 C4_17 H4_17 119.7 . . ?
C4_17 C5_17 C6_17 119.5(10) . . ?
C4_17 C5_17 H5_17 120.3 . . ?
C6_17 C5_17 H5_17 120.3 . . ?
C5_17 C6_17 C1_17 121.6(9) . . ?
C5_17 C6_17 H6_17 119.2 . . ?
C1_17 C6_17 H6_17 119.2 . . ?
C6_18 C1_18 C2_18 117.0(9) . . ?
C6_18 C1_18 P4_13 120.0(7) . . ?
C2_18 C1_18 P4_13 122.4(7) . . ?
C1_18 C2_18 C3_18 120.6(9) . . ?
C1_18 C2_18 H2_18 119.7 . . ?
C3_18 C2_18 H2_18 119.7 . . ?
C4_18 C3_18 C2_18 119.0(10) . . ?
C4_18 C3_18 H3_18 120.5 . . ?
C2_18 C3_18 H3_18 120.5 . . ?
C3_18 C4_18 C5_18 121.8(10) . . ?
C3_18 C4_18 H4_18 119.1 . . ?
C5_18 C4_18 H4_18 119.1 . . ?
C6_18 C5_18 C4_18 119.3(10) . . ?
C6_18 C5_18 H5_18 120.3 . . ?
C4_18 C5_18 H5_18 120.3 . . ?
C5_18 C6_18 C1_18 122.2(10) . . ?
C5_18 C6_18 H6_18 118.9 . . ?
C1_18 C6_18 H6_18 118.9 . . ?
C6_19 C1_19 C2_19 120.6(9) . . ?
C6_19 C1_19 P1_14 122.9(7) . . ?
C2_19 C1_19 P1_14 116.5(7) . . ?
C3_19 C2_19 C1_19 117.7(9) . . ?
C3_19 C2_19 H2_19 121.1 . . ?
C1_19 C2_19 H2_19 121.1 . . ?
C4_19 C3_19 C2_19 123.0(10) . . ?
C4_19 C3_19 H3_19 118.5 . . ?
C2_19 C3_19 H3_19 118.5 . . ?
C3_19 C4_19 C5_19 119.4(10) . . ?
C3_19 C4_19 H4_19 120.3 . . ?
C5_19 C4_19 H4_19 120.3 . . ?
C4_19 C5_19 C6_19 119.1(10) . . ?
C4_19 C5_19 H5_19 120.4 . . ?
C6_19 C5_19 H5_19 120.4 . . ?
C1_19 C6_19 C5_19 120.1(9) . . ?
C1_19 C6_19 H6_19 120.0 . . ?
C5_19 C6_19 H6_19 120.0 . . ?
C6_20 C1_20 C2_20 118.3(8) . . ?
C6_20 C1_20 P1_14 121.0(7) . . ?
C2_20 C1_20 P1_14 120.6(7) . . ?
C3_20 C2_20 C1_20 120.5(9) . . ?
C3_20 C2_20 H2_20 119.8 . . ?
C1_20 C2_20 H2_20 119.8 . . ?
C4_20 C3_20 C2_20 120.9(10) . . ?
C4_20 C3_20 H3_20 119.6 . . ?
C2_20 C3_20 H3_20 119.6 . . ?
C3_20 C4_20 C5_20 118.7(9) . . ?
C3_20 C4_20 H4_20 120.7 . . ?
C5_20 C4_20 H4_20 120.7 . . ?
C6_20 C5_20 C4_20 120.3(9) . . ?
C6_20 C5_20 H5_20 119.9 . . ?
C4_20 C5_20 H5_20 119.9 . . ?
C5_20 C6_20 C1_20 121.4(9) . . ?
C5_20 C6_20 H6_20 119.3 . . ?
C1_20 C6_20 H6_20 119.3 . . ?
C6_21 C1_21 C2_21 119.0(9) . . ?
C6_21 C1_21 P2_14 122.4(8) . . ?
C2_21 C1_21 P2_14 118.5(8) . . ?
C3_21 C2_21 C1_21 120.0(10) . . ?
C3_21 C2_21 H2_21 120.0 . . ?
C1_21 C2_21 H2_21 120.0 . . ?
C4_21 C3_21 C2_21 121.7(10) . . ?
C4_21 C3_21 H3_21 119.1 . . ?
C2_21 C3_21 H3_21 119.1 . . ?
C3_21 C4_21 C5_21 119.3(9) . . ?
C3_21 C4_21 H4_21 120.3 . . ?
C5_21 C4_21 H4_21 120.3 . . ?
C6_21 C5_21 C4_21 119.8(10) . . ?
C6_21 C5_21 H5_21 120.1 . . ?
C4_21 C5_21 H5_21 120.1 . . ?
C1_21 C6_21 C5_21 120.1(10) . . ?
C1_21 C6_21 H6_21 120.0 . . ?
C5_21 C6_21 H6_21 120.0 . . ?
C2_22 C1_22 C6_22 120.0 . . ?
C2_22 C1_22 P2_14 123.1(15) . . ?
C6_22 C1_22 P2_14 116.9(15) . . ?
C1_22 C2_22 C3_22 120.0 . . ?
C1_22 C2_22 H2_22 120.0 . . ?
C3_22 C2_22 H2_22 120.0 . . ?
C4_22 C3_22 C2_22 120.0 . . ?
C4_22 C3_22 H3_22 120.0 . . ?
C2_22 C3_22 H3_22 120.0 . . ?
C5_22 C4_22 C3_22 120.0 . . ?
C5_22 C4_22 H4_22 120.0 . . ?
C3_22 C4_22 H4_22 120.0 . . ?
C4_22 C5_22 C6_22 120.0 . . ?
C4_22 C5_22 H5_22 120.0 . . ?
C6_22 C5_22 H5_22 120.0 . . ?
C5_22 C6_22 C1_22 120.0 . . ?
C5_22 C6_22 H6_22 120.0 . . ?
C1_22 C6_22 H6_22 120.0 . . ?
C2_122 C1_122 C6_122 120.0 . . ?
C2_122 C1_122 P2_14 120.8(10) . . ?
C6_122 C1_122 P2_14 119.2(10) . . ?
C1_122 C2_122 C3_122 120.0 . . ?
C1_122 C2_122 H2_122 120.0 . . ?
C3_122 C2_122 H2_122 120.0 . . ?
C2_122 C3_122 C4_122 120.0 . . ?
C2_122 C3_122 H3_122 120.0 . . ?
C4_122 C3_122 H3_122 120.0 . . ?
C5_122 C4_122 C3_122 120.0 . . ?
C5_122 C4_122 H4_122 120.0 . . ?
C3_122 C4_122 H4_122 120.0 . . ?
C6_122 C5_122 C4_122 120.0 . . ?
C6_122 C5_122 H5_122 120.0 . . ?
C4_122 C5_122 H5_122 120.0 . . ?
C5_122 C6_122 C1_122 120.0 . . ?
C5_122 C6_122 H6_122 120.0 . . ?
C1_122 C6_122 H6_122 120.0 . . ?

loop_
_geom_bond_atom_site_label_1
_geom_bond_atom_site_label_2
_geom_bond_distance
_geom_bond_site_symmetry_2
_geom_bond_publ_flag
Br1_1 W1_1 2.6249(13) . ?
W1_1 N1_1 1.797(7) . ?
W1_1 P2_2 2.483(2) . ?
W1_1 P1_2 2.484(3) . ?
W1_1 P3_3 2.491(2) . ?
W1_1 P4_3 2.495(3) . ?
N1_1 N2_1 1.250(10) . ?
N2_1 B1_1 1.377(13) . ?
B1_1 N3_1 1.534(12) . ?
B1_1 B2_1 1.701(15) . ?
N3_1 C14_1 1.369(10) . ?
N3_1 C7_1 1.372(11) . ?
C7_1 C8_1 1.333(12) . ?
C7_1 H7_1 0.9500 . ?
C8_1 C9_1 1.423(12) . ?
C8_1 H8_1 0.9500 . ?
C9_1 N4_1 1.327(11) . ?
C9_1 C13_1 1.439(13) . ?
N4_1 C11_1 1.453(12) . ?
N4_1 C12_1 1.493(12) . ?
C11_1 H11A_1 0.9800 . ?
C11_1 H11B_1 0.9800 . ?
C11_1 H11C_1 0.9800 . ?
C12_1 H12A_1 0.9800 . ?
C12_1 H12B_1 0.9800 . ?
C12_1 H12C_1 0.9800 . ?
C13_1 C14_1 1.368(12) . ?
C13_1 H13_1 0.9500 . ?
C14_1 H14_1 0.9500 . ?
B2_1 Br4_1 2.028(10) . ?
B2_1 Br2_1 2.059(12) . ?
B2_1 Br3_1 2.084(11) . ?
P1_2 C2_2 1.830(10) . ?
P1_2 C1_4 1.832(10) . ?
P1_2 C1_5 1.832(11) . ?
C2_2 C3_2 1.533(14) . ?
C2_2 H2A_2 0.9900 . ?
C2_2 H2B_2 0.9900 . ?
C3_2 P2_2 1.870(9) . ?
C3_2 H3A_2 0.9900 . ?
C3_2 H3B_2 0.9900 . ?
P2_2 C1_7 1.827(9) . ?
P2_2 C1_6 1.847(10) . ?
P3_3 C1_9 1.820(9) . ?
P3_3 C1_8 1.834(9) . ?
P3_3 C2_3 1.851(10) . ?
C2_3 C3_3 1.510(12) . ?
C2_3 H2A_3 0.9900 . ?
C2_3 H2B_3 0.9900 . ?
C3_3 P4_3 1.847(9) . ?
C3_3 H3A_3 0.9900 . ?
C3_3 H3B_3 0.9900 . ?
P4_3 C1_111 1.835(9) . ?
P4_3 C1_11 1.839(7) . ?
P4_3 C1_10 1.859(5) . ?
C1_4 C6_4 1.341(15) . ?
C1_4 C2_4 1.424(14) . ?
C2_4 C3_4 1.367(15) . ?
C2_4 H2_4 0.9500 . ?
C3_4 C4_4 1.385(17) . ?
C3_4 H3_4 0.9500 . ?
C4_4 C5_4 1.408(16) . ?
C4_4 H4_4 0.9500 . ?
C5_4 C6_4 1.388(14) . ?
C5_4 H5_4 0.9500 . ?
C6_4 H6_4 0.9500 . ?
C1_5 C6_5 1.357(15) . ?
C1_5 C2_5 1.416(16) . ?
C2_5 C3_5 1.420(15) . ?
C2_5 H2_5 0.9500 . ?
C3_5 C4_5 1.372(17) . ?
C3_5 H3_5 0.9500 . ?
C4_5 C5_5 1.384(17) . ?
C4_5 H4_5 0.9500 . ?
C5_5 C6_5 1.438(16) . ?
C5_5 H5_5 0.9500 . ?
C6_5 H6_5 0.9500 . ?
C1_6 C2_6 1.377(13) . ?
C1_6 C6_6 1.396(13) . ?
C2_6 C3_6 1.378(13) . ?
C2_6 H2_6 0.9500 . ?
C3_6 C4_6 1.400(14) . ?
C3_6 H3_6 0.9500 . ?
C4_6 C5_6 1.378(16) . ?
C4_6 H4_6 0.9500 . ?
C5_6 C6_6 1.374(15) . ?
C5_6 H5_6 0.9500 . ?
C6_6 H6_6 0.9500 . ?
C1_7 C2_7 1.375(14) . ?
C1_7 C6_7 1.402(14) . ?
C2_7 C3_7 1.401(13) . ?
C2_7 H2_7 0.9500 . ?
C3_7 C4_7 1.390(15) . ?
C3_7 H3_7 0.9500 . ?
C4_7 C5_7 1.364(15) . ?
C4_7 H4_7 0.9500 . ?
C5_7 C6_7 1.418(14) . ?
C5_7 H5_7 0.9500 . ?
C6_7 H6_7 0.9500 . ?
C1_8 C2_8 1.401(14) . ?
C1_8 C6_8 1.403(14) . ?
C2_8 C3_8 1.367(14) . ?
C2_8 H2_8 0.9500 . ?
C3_8 C4_8 1.371(16) . ?
C3_8 H3_8 0.9500 . ?
C4_8 C5_8 1.384(17) . ?
C4_8 H4_8 0.9500 . ?
C5_8 C6_8 1.398(15) . ?
C5_8 H5_8 0.9500 . ?
C6_8 H6_8 0.9500 . ?
C1_9 C2_9 1.388(14) . ?
C1_9 C6_9 1.411(13) . ?
C2_9 C3_9 1.380(14) . ?
C2_9 H2_9 0.9500 . ?
C3_9 C4_9 1.383(15) . ?
C3_9 H3_9 0.9500 . ?
C4_9 C5_9 1.379(16) . ?
C4_9 H4_9 0.9500 . ?
C5_9 C6_9 1.373(15) . ?
C5_9 H5_9 0.9500 . ?
C6_9 H6_9 0.9500 . ?
C1_10 C2_10 1.3900 . ?
C1_10 C6_10 1.3900 . ?
C2_10 C3_10 1.3900 . ?
C2_10 H2_10 0.9500 . ?
C3_10 C4_10 1.3900 . ?
C3_10 H3_10 0.9500 . ?
C4_10 C5_10 1.3900 . ?
C4_10 H4_10 0.9500 . ?
C5_10 C6_10 1.3900 . ?
C5_10 H5_10 0.9500 . ?
C6_10 H6_10 0.9500 . ?
C1_11 C2_11 1.3900 . ?
C1_11 C6_11 1.3900 . ?
C2_11 C3_11 1.3900 . ?
C2_11 H2_11 0.9500 . ?
C3_11 C4_11 1.3900 . ?
C3_11 H3_11 0.9500 . ?
C4_11 C5_11 1.3900 . ?
C4_11 H4_11 0.9500 . ?
C5_11 C6_11 1.3900 . ?
C5_11 H5_11 0.9500 . ?
C6_11 H6_11 0.9500 . ?
C1_111 C2_111 1.3900 . ?
C1_111 C6_111 1.3900 . ?
C2_111 C3_111 1.3900 . ?
C2_111 H2_111 0.9500 . ?
C3_111 C4_111 1.3900 . ?
C3_111 H3_111 0.9500 . ?
C4_111 C5_111 1.3900 . ?
C4_111 H4_111 0.9500 . ?
C5_111 C6_111 1.3900 . ?
C5_111 H5_111 0.9500 . ?
C6_111 H6_111 0.9500 . ?
Br1_12 W1_12 2.6167(13) . ?
W1_12 N1_12 1.813(7) . ?
W1_12 P4_13 2.479(2) . ?
W1_12 P3_13 2.490(2) . ?
W1_12 P2_14 2.502(3) . ?
W1_12 P1_14 2.505(2) . ?
N1_12 N2_12 1.248(10) . ?
N2_12 B1_12 1.373(12) . ?
B1_12 N3_12 1.524(12) . ?
B1_12 B2_12 1.714(14) . ?
N3_12 C7_12 1.361(11) . ?
N3_12 C14_12 1.378(11) . ?
C7_12 C8_12 1.344(12) . ?
C7_12 H7_12 0.9500 . ?
C8_12 C9_12 1.417(13) . ?
C8_12 H8_12 0.9500 . ?
C9_12 N4_12 1.342(11) . ?
C9_12 C13_12 1.424(13) . ?
N4_12 C11_12 1.456(11) . ?
N4_12 C12_12 1.470(11) . ?
C11_12 H11A_12 0.9800 . ?
C11_12 H11B_12 0.9800 . ?
C11_12 H11C_12 0.9800 . ?
C12_12 H12A_12 0.9800 . ?
C12_12 H12B_12 0.9800 . ?
C12_12 H12C_12 0.9800 . ?
C13_12 C14_12 1.344(13) . ?
C13_12 H13_12 0.9500 . ?
C14_12 H14_12 0.9500 . ?
B2_12 Br3_12 2.044(10) . ?
B2_12 Br4_12 2.045(11) . ?
B2_12 Br2_12 2.047(12) . ?
P3_13 C1_16 1.819(9) . ?
P3_13 C1_15 1.835(9) . ?
P3_13 C2_13 1.867(8) . ?
C2_13 C3_13 1.493(13) . ?
C2_13 H2A_13 0.9900 . ?
C2_13 H2B_13 0.9900 . ?
C3_13 P4_13 1.841(9) . ?
C3_13 H3A_13 0.9900 . ?
C3_13 H3B_13 0.9900 . ?
P4_13 C1_18 1.821(9) . ?
P4_13 C1_17 1.821(9) . ?
P1_14 C1_20 1.827(9) . ?
P1_14 C1_19 1.838(9) . ?
P1_14 C2_14 1.851(9) . ?
C2_14 C3_14 1.544(12) . ?
C2_14 H2A_14 0.9900 . ?
C2_14 H2B_14 0.9900 . ?
C3_14 P2_14 1.834(10) . ?
C3_14 H3A_14 0.9900 . ?
C3_14 H3B_14 0.9900 . ?
P2_14 C1_22 1.82(2) . ?
P2_14 C1_21 1.828(9) . ?
P2_14 C1_122 1.881(16) . ?
C1_15 C6_15 1.377(12) . ?
C1_15 C2_15 1.397(12) . ?
C2_15 C3_15 1.400(12) . ?
C2_15 H2_15 0.9500 . ?
C3_15 C4_15 1.357(13) . ?
C3_15 H3_15 0.9500 . ?
C4_15 C5_15 1.388(13) . ?
C4_15 H4_15 0.9500 . ?
C5_15 C6_15 1.392(13) . ?
C5_15 H5_15 0.9500 . ?
C6_15 H6_15 0.9500 . ?
C1_16 C2_16 1.391(12) . ?
C1_16 C6_16 1.402(12) . ?
C2_16 C3_16 1.396(12) . ?
C2_16 H2_16 0.9500 . ?
C3_16 C4_16 1.371(14) . ?
C3_16 H3_16 0.9500 . ?
C4_16 C5_16 1.382(14) . ?
C4_16 H4_16 0.9500 . ?
C5_16 C6_16 1.383(13) . ?
C5_16 H5_16 0.9500 . ?
C6_16 H6_16 0.9500 . ?
C1_17 C2_17 1.383(12) . ?
C1_17 C6_17 1.390(12) . ?
C2_17 C3_17 1.420(13) . ?
C2_17 H2_17 0.9500 . ?
C3_17 C4_17 1.348(14) . ?
C3_17 H3_17 0.9500 . ?
C4_17 C5_17 1.369(14) . ?
C4_17 H4_17 0.9500 . ?
C5_17 C6_17 1.377(13) . ?
C5_17 H5_17 0.9500 . ?
C6_17 H6_17 0.9500 . ?
C1_18 C6_18 1.405(13) . ?
C1_18 C2_18 1.407(13) . ?
C2_18 C3_18 1.407(14) . ?
C2_18 H2_18 0.9500 . ?
C3_18 C4_18 1.360(15) . ?
C3_18 H3_18 0.9500 . ?
C4_18 C5_18 1.379(15) . ?
C4_18 H4_18 0.9500 . ?
C5_18 C6_18 1.359(14) . ?
C5_18 H5_18 0.9500 . ?
C6_18 H6_18 0.9500 . ?
C1_19 C6_19 1.382(13) . ?
C1_19 C2_19 1.411(13) . ?
C2_19 C3_19 1.383(14) . ?
C2_19 H2_19 0.9500 . ?
C3_19 C4_19 1.367(14) . ?
C3_19 H3_19 0.9500 . ?
C4_19 C5_19 1.396(14) . ?
C4_19 H4_19 0.9500 . ?
C5_19 C6_19 1.415(15) . ?
C5_19 H5_19 0.9500 . ?
C6_19 H6_19 0.9500 . ?
C1_20 C6_20 1.388(12) . ?
C1_20 C2_20 1.400(13) . ?
C2_20 C3_20 1.391(13) . ?
C2_20 H2_20 0.9500 . ?
C3_20 C4_20 1.386(13) . ?
C3_20 H3_20 0.9500 . ?
C4_20 C5_20 1.402(14) . ?
C4_20 H4_20 0.9500 . ?
C5_20 C6_20 1.382(13) . ?
C5_20 H5_20 0.9500 . ?
C6_20 H6_20 0.9500 . ?
C1_21 C6_21 1.382(14) . ?
C1_21 C2_21 1.405(14) . ?
C2_21 C3_21 1.369(13) . ?
C2_21 H2_21 0.9500 . ?
C3_21 C4_21 1.357(14) . ?
C3_21 H3_21 0.9500 . ?
C4_21 C5_21 1.401(14) . ?
C4_21 H4_21 0.9500 . ?
C5_21 C6_21 1.398(13) . ?
C5_21 H5_21 0.9500 . ?
C6_21 H6_21 0.9500 . ?
C1_22 C2_22 1.3900 . ?
C1_22 C6_22 1.3900 . ?
C2_22 C3_22 1.3900 . ?
C2_22 H2_22 0.9500 . ?
C3_22 C4_22 1.3900 . ?
C3_22 H3_22 0.9500 . ?
C4_22 C5_22 1.3900 . ?
C4_22 H4_22 0.9500 . ?
C5_22 C6_22 1.3900 . ?
C5_22 H5_22 0.9500 . ?
C6_22 H6_22 0.9500 . ?
C1_122 C2_122 1.3900 . ?
C1_122 C6_122 1.3900 . ?
C2_122 C3_122 1.3900 . ?
C2_122 H2_122 0.9500 . ?
C3_122 C4_122 1.3900 . ?
C3_122 H3_122 0.9500 . ?
C4_122 C5_122 1.3900 . ?
C4_122 H4_122 0.9500 . ?
C5_122 C6_122 1.3900 . ?
C5_122 H5_122 0.9500 . ?
C6_122 H6_122 0.9500 . ?
